data_7032836
loop_
_publ_author_name
'Mochizuki, Masaru'
'Inoue, Tatsunari'
'Yamanishi, Katsunori'
'Koike, Shiori'
'Kondo, Mitsuru'
'Zhang, Liang'
'Aoki, Hiromi'

_publ_section_title
;
 Efficient removal of perchlorate ion from water by a water-insoluble M2L4
 type compound.
;
_journal_issue 48
_journal_name_full 'Dalton transactions (Cambridge, England : 2003)'
_journal_page_first 17924
_journal_page_last 17927
_journal_paper_doi 10.1039/c4dt02900c
_journal_volume 43
_journal_year 2014
_chemical_formula_moiety 'C108 H108 Cl2 Cu2 N20 O12 S'
_chemical_formula_sum 'C108 H108 Cl2 Cu2 N20 O12 S'
_chemical_formula_weight 2108.23
_space_group_IT_number 2
_symmetry_cell_setting triclinic
_symmetry_Int_Tables_number 2
_symmetry_space_group_name_Hall '-P 1'
_symmetry_space_group_name_H-M 'P -1'
_atom_sites_solution_hydrogens geom
_atom_sites_solution_primary direct
_atom_sites_solution_secondary difmap
_cell_angle_alpha 67.191(5)
_cell_angle_beta 75.636(6)
_cell_angle_gamma 89.943(7)
_cell_formula_units_Z 1
_cell_length_a 13.3355(11)
_cell_length_b 14.6602(11)
_cell_length_c 15.0833(10)
_cell_measurement_reflns_used 6497
_cell_measurement_temperature 173
_cell_measurement_theta_max 27.49
_cell_measurement_theta_min 3.03
_cell_volume 2618.2(4)
_computing_cell_refinement CrystalClear
_computing_data_collection 'CrystalClear (Rigaku/MSC Inc., 2006)'
_computing_data_reduction CrystalClear
_computing_molecular_graphics 'CrystalStructure 4.0'
_computing_publication_material 'CrystalStructure 4.0 (Rigaku, 2010)'
_computing_structure_refinement 'SHELXL97 (Sheldrick, 2008)'
_computing_structure_solution 'SIR92 (Altomare, et al., 1994)'
_diffrn_ambient_temperature 173
_diffrn_detector_area_resol_mean 7.314
_diffrn_measured_fraction_theta_full 0.980
_diffrn_measured_fraction_theta_max 0.980
_diffrn_measurement_device_type 'Rigaku Mercury70'
_diffrn_measurement_method \w
_diffrn_radiation_type 'Mo K\a'
_diffrn_radiation_wavelength 0.71070
_diffrn_reflns_av_R_equivalents 0.0758
_diffrn_reflns_limit_h_max 15
_diffrn_reflns_limit_h_min -14
_diffrn_reflns_limit_k_max 17
_diffrn_reflns_limit_k_min -17
_diffrn_reflns_limit_l_max 17
_diffrn_reflns_limit_l_min -16
_diffrn_reflns_number 18689
_diffrn_reflns_theta_full 25.00
_diffrn_reflns_theta_max 25.00
_diffrn_standards_number 0
_exptl_absorpt_coefficient_mu 0.548
_exptl_absorpt_correction_T_max 0.936
_exptl_absorpt_correction_T_min 0.232
_exptl_absorpt_correction_type multi-scan
_exptl_absorpt_process_details 'REQAB (Rigaku, 1998)'
_exptl_crystal_colour blue
_exptl_crystal_density_diffrn 1.337
_exptl_crystal_density_method 'not measured'
_exptl_crystal_description block
_exptl_crystal_F_000 1100.00
_exptl_crystal_size_max 0.340
_exptl_crystal_size_mid 0.140
_exptl_crystal_size_min 0.120
_refine_diff_density_max 1.750
_refine_diff_density_min -0.960
_refine_ls_extinction_method none
_refine_ls_goodness_of_fit_ref 1.013
_refine_ls_hydrogen_treatment constr
_refine_ls_number_parameters 766
_refine_ls_number_reflns 9049
_refine_ls_number_restraints 363
_refine_ls_R_factor_gt 0.0871
_refine_ls_shift/su_max 0.001
_refine_ls_structure_factor_coef Fsqd
_refine_ls_weighting_details 'w = 1/[?^2^(Fo^2^)+(0.0167P)^2^+14.5861P] where P=(Fo^2^+2Fc^2^)/3'
_refine_ls_weighting_scheme calc
_refine_ls_wR_factor_ref 0.1943
_reflns_number_gt 7578
_reflns_number_total 9052
_reflns_threshold_expression F^2^>2.0\s(F^2^)
_cod_data_source_file c4dt02900c2.cif
_cod_data_source_block 1-ClO4
_cod_depositor_comments 'Adding full bibliography for 7032836--7032837.cif.'
_cod_database_code 7032836

loop_
_symmetry_equiv_pos_site_id
_symmetry_equiv_pos_as_xyz
1 +X,+Y,+Z
2 -X,-Y,-Z

loop_
_atom_site_label
_atom_site_type_symbol
_atom_site_fract_x
_atom_site_fract_y
_atom_site_fract_z
_atom_site_U_iso_or_equiv
_atom_site_adp_type
_atom_site_occupancy
_atom_site_symmetry_multiplicity
_atom_site_calc_flag
_atom_site_refinement_flags
Cu1 Cu 0.47585(4) 0.25480(4) 1.06943(4) 0.02334(17) Uani 1.0 2 d .
Cl1A Cl 0.0865(3) 0.25561(14) 0.6490(3) 0.0412(7) Uani 0.7000 2 d .
Cl2B Cl 0.0810(7) 0.2530(3) 0.6575(6) 0.0513(16) Uani 0.3000 2 d .
S1A S 0.5422(3) 0.5050(3) 0.9599(3) 0.0289(7) Uani 0.3750 2 d .
S2B S 0.5352(8) 0.4986(6) 1.0200(8) 0.0316(13) Uani 0.1250 2 d .
O1A O 0.4743(6) 0.4129(5) 1.0286(6) 0.0344(17) Uani 0.3750 2 d .
O2A O 0.5039(7) 0.5885(5) 0.9851(7) 0.0355(18) Uani 0.3750 2 d .
O3A O 0.5411(7) 0.5252(6) 0.8566(4) 0.053(3) Uani 0.3750 2 d .
O4A O 0.6492(4) 0.4934(6) 0.9692(6) 0.035(2) Uani 0.3750 2 d .
O5B O 0.4964(17) 0.4149(7) 1.0024(16) 0.033(2) Uani 0.1250 2 d .
O6B O 0.4963(18) 0.5905(7) 0.9615(18) 0.032(2) Uani 0.1250 2 d .
O7B O 0.4985(17) 0.4786(19) 1.1269(9) 0.026(4) Uani 0.1250 2 d .
O8B O 0.6499(8) 0.5106(18) 0.9891(17) 0.034(4) Uani 0.1250 2 d .
O9A O 0.1909(3) 0.2962(4) 0.5969(4) 0.072(2) Uani 0.7000 2 d .
O10A O 0.0617(5) 0.2619(5) 0.7432(3) 0.0716(18) Uani 0.7000 2 d .
O11A O 0.0745(5) 0.1547(2) 0.6626(5) 0.083(2) Uani 0.7000 2 d .
O12A O 0.0191(5) 0.3099(4) 0.5931(5) 0.0638(18) Uani 0.7000 2 d .
O13B O 0.0791(10) 0.3226(7) 0.7014(9) 0.046(3) Uani 0.3000 2 d .
O14B O 0.0286(10) 0.1606(5) 0.7307(10) 0.074(3) Uani 0.3000 2 d .
O15B O 0.1854(8) 0.2405(9) 0.6179(11) 0.072(4) Uani 0.3000 2 d .
O16B O 0.0309(13) 0.2880(9) 0.5799(9) 0.062(3) Uani 0.3000 2 d .
N1 N 0.3723(3) 0.2225(3) 1.2014(3) 0.0268(9) Uani 1.0 2 d .
N2 N 0.2340(4) 0.2451(4) 1.3060(3) 0.0304(10) Uani 1.0 2 d .
N3 N 0.4223(3) 0.7465(3) 1.0531(3) 0.0266(9) Uani 1.0 2 d .
N4 N 0.2749(4) 0.6996(4) 1.1731(4) 0.0312(10) Uani 1.0 2 d .
N5 N 0.3594(3) 0.2518(3) 1.0082(3) 0.0262(9) Uani 1.0 2 d .
N6 N 0.2875(4) 0.2965(4) 0.8819(4) 0.0358(11) Uani 1.0 2 d .
N7 N 0.4086(3) 0.7610(3) 0.8644(3) 0.0265(9) Uani 1.0 2 d .
N8 N 0.3312(4) 0.7449(4) 0.7555(3) 0.0285(10) Uani 1.0 2 d .
N9 N -0.1935(9) 0.2830(5) 0.4765(7) 0.130(4) Uani 1.0 2 d .
N10 N 0.0109(5) -0.0666(4) 0.6341(5) 0.0594(15) Uani 1.0 2 d .
C1 C 0.2935(4) 0.2764(4) 1.2111(4) 0.0307(12) Uani 1.0 2 d .
C2 C 0.2776(4) 0.1648(4) 1.3634(4) 0.0290(11) Uani 1.0 2 d .
C3 C 0.3641(4) 0.1521(4) 1.2967(4) 0.0264(11) Uani 1.0 2 d .
C4 C 0.4264(5) 0.0766(4) 1.3316(4) 0.0316(12) Uani 1.0 2 d .
C5 C 0.3990(5) 0.0187(4) 1.4320(5) 0.0416(14) Uani 1.0 2 d .
C6 C 0.3133(6) 0.0330(5) 1.4978(5) 0.0486(16) Uani 1.0 2 d .
C7 C 0.2500(5) 0.1072(5) 1.4650(4) 0.0407(14) Uani 1.0 2 d .
C8 C 0.1354(4) 0.2824(5) 1.3415(5) 0.0392(13) Uani 1.0 2 d .
C9 C 0.1245(4) 0.3836(4) 1.2684(4) 0.0329(12) Uani 1.0 2 d .
C10 C 0.1598(4) 0.4698(5) 1.2767(4) 0.0348(13) Uani 1.0 2 d .
C11 C 0.1401(4) 0.5631(4) 1.2147(5) 0.0350(13) Uani 1.0 2 d .
C12 C 0.0943(4) 0.5726(5) 1.1380(5) 0.0394(14) Uani 1.0 2 d .
C13 C 0.0658(4) 0.4877(5) 1.1277(5) 0.0409(14) Uani 1.0 2 d .
C14 C 0.0777(4) 0.3925(5) 1.1927(5) 0.0392(14) Uani 1.0 2 d .
C15 C 0.2208(6) 0.4595(6) 1.3516(5) 0.0544(17) Uani 1.0 2 d .
C16 C 0.0748(6) 0.6728(5) 1.0677(6) 0.0567(18) Uani 1.0 2 d .
C17 C 0.0426(6) 0.3038(5) 1.1763(6) 0.0576(18) Uani 1.0 2 d .
C18 C 0.1676(5) 0.6540(5) 1.2305(5) 0.0423(14) Uani 1.0 2 d .
C19 C 0.3342(4) 0.6877(4) 1.0928(4) 0.0295(11) Uani 1.0 2 d .
C20 C 0.3285(4) 0.7720(4) 1.1869(4) 0.0307(12) Uani 1.0 2 d .
C21 C 0.4210(4) 0.8017(4) 1.1113(4) 0.0283(11) Uani 1.0 2 d .
C22 C 0.4933(5) 0.8739(4) 1.1044(5) 0.0368(13) Uani 1.0 2 d .
C23 C 0.4695(5) 0.9117(5) 1.1770(5) 0.0485(16) Uani 1.0 2 d .
C24 C 0.3770(6) 0.8791(5) 1.2539(5) 0.0496(16) Uani 1.0 2 d .
C25 C 0.3038(5) 0.8106(5) 1.2599(5) 0.0401(14) Uani 1.0 2 d .
C26 C 0.3629(5) 0.3175(4) 0.9175(4) 0.0336(12) Uani 1.0 2 d .
C27 C 0.2287(4) 0.2104(4) 0.9548(4) 0.0312(12) Uani 1.0 2 d .
C28 C 0.2750(4) 0.1822(4) 1.0337(4) 0.0280(11) Uani 1.0 2 d .
C29 C 0.2352(5) 0.0962(5) 1.1190(4) 0.0389(13) Uani 1.0 2 d .
C30 C 0.1482(5) 0.0419(5) 1.1224(5) 0.0501(17) Uani 1.0 2 d .
C31 C 0.1024(5) 0.0719(5) 1.0437(5) 0.0470(16) Uani 1.0 2 d .
C32 C 0.1415(4) 0.1555(5) 0.9578(5) 0.0384(13) Uani 1.0 2 d .
C33 C 0.2742(6) 0.3469(5) 0.7811(5) 0.0568(19) Uani 1.0 2 d .
C34 C 0.3401(5) 0.4470(4) 0.7233(5) 0.0406(14) Uani 1.0 2 d .
C35 C 0.3019(5) 0.5325(5) 0.7327(4) 0.0367(13) Uani 1.0 2 d .
C36 C 0.3590(5) 0.6251(4) 0.6736(4) 0.0330(12) Uani 1.0 2 d .
C37 C 0.4574(5) 0.6318(5) 0.6098(4) 0.0366(13) Uani 1.0 2 d .
C38 C 0.4959(6) 0.5455(5) 0.6063(4) 0.0443(15) Uani 1.0 2 d .
C39 C 0.4392(6) 0.4532(5) 0.6606(5) 0.0476(16) Uani 1.0 2 d .
C40 C 0.2009(5) 0.5252(6) 0.8071(6) 0.066(2) Uani 1.0 2 d .
C41 C 0.5217(6) 0.7313(5) 0.5453(5) 0.0547(18) Uani 1.0 2 d .
C42 C 0.4868(8) 0.3613(6) 0.6540(5) 0.078(3) Uani 1.0 2 d .
C43 C 0.3134(5) 0.7181(5) 0.6753(5) 0.0387(13) Uani 1.0 2 d .
C44 C 0.4052(4) 0.7147(4) 0.8045(4) 0.0302(11) Uani 1.0 2 d .
C45 C 0.2827(4) 0.8158(4) 0.7848(4) 0.0277(11) Uani 1.0 2 d .
C46 C 0.3318(4) 0.8259(4) 0.8531(4) 0.0272(11) Uani 1.0 2 d .
C47 C 0.3008(4) 0.8935(4) 0.8960(4) 0.0342(12) Uani 1.0 2 d .
C48 C 0.2217(5) 0.9492(5) 0.8674(5) 0.0449(15) Uani 1.0 2 d .
C49 C 0.1731(5) 0.9374(5) 0.7999(5) 0.0441(15) Uani 1.0 2 d .
C50 C 0.2022(4) 0.8711(4) 0.7575(4) 0.0355(13) Uani 1.0 2 d .
C51 C -0.1532(8) 0.3613(5) 0.4539(6) 0.079(3) Uani 1.0 2 d .
C52 C -0.1064(7) 0.4626(5) 0.4249(7) 0.079(3) Uani 1.0 2 d .
C53 C -0.0428(5) -0.0041(4) 0.6160(5) 0.0448(15) Uani 1.0 2 d .
C54 C -0.1101(5) 0.0764(5) 0.5918(6) 0.0579(18) Uani 1.0 2 d .
H1 H 0.2804 0.3312 1.1570 0.0368 Uiso 1.0 2 calc R
H4 H 0.4851 0.0659 1.2876 0.0379 Uiso 1.0 2 calc R
H5 H 0.4401 -0.0330 1.4575 0.0499 Uiso 1.0 2 calc R
H6 H 0.2977 -0.0091 1.5669 0.0583 Uiso 1.0 2 calc R
H7 H 0.1916 0.1177 1.5095 0.0489 Uiso 1.0 2 calc R
H8A H 0.1331 0.2857 1.4063 0.0470 Uiso 1.0 2 calc R
H8B H 0.0760 0.2354 1.3523 0.0470 Uiso 1.0 2 calc R
H13 H 0.0368 0.4941 1.0743 0.0491 Uiso 1.0 2 calc R
H15A H 0.1848 0.4878 1.3984 0.0653 Uiso 1.0 2 calc R
H15B H 0.2905 0.4950 1.3165 0.0653 Uiso 1.0 2 calc R
H15C H 0.2265 0.3889 1.3884 0.0653 Uiso 1.0 2 calc R
H16A H -0.0000 0.6742 1.0737 0.0681 Uiso 1.0 2 calc R
H16B H 0.1120 0.6841 0.9990 0.0681 Uiso 1.0 2 calc R
H16C H 0.0997 0.7250 1.0848 0.0681 Uiso 1.0 2 calc R
H17A H 0.0816 0.3085 1.1102 0.0692 Uiso 1.0 2 calc R
H17B H -0.0319 0.3028 1.1806 0.0692 Uiso 1.0 2 calc R
H17C H 0.0554 0.2426 1.2276 0.0692 Uiso 1.0 2 calc R
H18A H 0.1182 0.7034 1.2101 0.0508 Uiso 1.0 2 calc R
H18B H 0.1604 0.6355 1.3025 0.0508 Uiso 1.0 2 calc R
H19 H 0.3148 0.6422 1.0677 0.0354 Uiso 1.0 2 calc R
H22 H 0.5562 0.8961 1.0522 0.0441 Uiso 1.0 2 calc R
H23 H 0.5172 0.9613 1.1747 0.0582 Uiso 1.0 2 calc R
H24 H 0.3648 0.9056 1.3036 0.0595 Uiso 1.0 2 calc R
H25 H 0.2399 0.7903 1.3107 0.0482 Uiso 1.0 2 calc R
H26 H 0.4137 0.3736 0.8813 0.0404 Uiso 1.0 2 calc R
H29 H 0.2663 0.0755 1.1729 0.0466 Uiso 1.0 2 calc R
H30 H 0.1193 -0.0171 1.1799 0.0601 Uiso 1.0 2 calc R
H31 H 0.0421 0.0334 1.0495 0.0563 Uiso 1.0 2 calc R
H32 H 0.1109 0.1748 0.9035 0.0460 Uiso 1.0 2 calc R
H33A H 0.2000 0.3571 0.7859 0.0682 Uiso 1.0 2 calc R
H33B H 0.2937 0.3038 0.7440 0.0682 Uiso 1.0 2 calc R
H38 H 0.5638 0.5497 0.5651 0.0531 Uiso 1.0 2 calc R
H40A H 0.2049 0.4817 0.8742 0.0788 Uiso 1.0 2 calc R
H40B H 0.1445 0.4977 0.7908 0.0788 Uiso 1.0 2 calc R
H40C H 0.1873 0.5917 0.8050 0.0788 Uiso 1.0 2 calc R
H41A H 0.5909 0.7205 0.5121 0.0657 Uiso 1.0 2 calc R
H41B H 0.5286 0.7667 0.5873 0.0657 Uiso 1.0 2 calc R
H41C H 0.4871 0.7712 0.4950 0.0657 Uiso 1.0 2 calc R
H42A H 0.4844 0.3127 0.7212 0.0938 Uiso 1.0 2 calc R
H42B H 0.5593 0.3798 0.6135 0.0938 Uiso 1.0 2 calc R
H42C H 0.4474 0.3319 0.6230 0.0938 Uiso 1.0 2 calc R
H43A H 0.3441 0.7738 0.6101 0.0465 Uiso 1.0 2 calc R
H43B H 0.2375 0.7091 0.6839 0.0465 Uiso 1.0 2 calc R
H44 H 0.4496 0.6659 0.7972 0.0362 Uiso 1.0 2 calc R
H47 H 0.3325 0.9011 0.9429 0.0411 Uiso 1.0 2 calc R
H48 H 0.1999 0.9969 0.8945 0.0538 Uiso 1.0 2 calc R
H49 H 0.1184 0.9764 0.7831 0.0530 Uiso 1.0 2 calc R
H50 H 0.1691 0.8630 0.7117 0.0426 Uiso 1.0 2 calc R
H52A H -0.0602 0.4865 0.3570 0.0951 Uiso 1.0 2 calc R
H52B H -0.0663 0.4625 0.4712 0.0951 Uiso 1.0 2 calc R
H52C H -0.1616 0.5066 0.4271 0.0951 Uiso 1.0 2 calc R
H54A H -0.1045 0.1035 0.5201 0.0695 Uiso 1.0 2 calc R
H54B H -0.0881 0.1291 0.6099 0.0695 Uiso 1.0 2 calc R
H54C H -0.1824 0.0502 0.6294 0.0695 Uiso 1.0 2 calc R

loop_
_atom_site_aniso_label
_atom_site_aniso_U_11
_atom_site_aniso_U_22
_atom_site_aniso_U_33
_atom_site_aniso_U_12
_atom_site_aniso_U_13
_atom_site_aniso_U_23
Cu1 0.0255(4) 0.0252(4) 0.0208(4) 0.0018(3) -0.0073(3) -0.0100(3)
Cl1A 0.0478(12) 0.0468(12) 0.0407(12) 0.0114(10) -0.0168(10) -0.0269(10)
Cl2B 0.055(3) 0.054(3) 0.050(3) 0.011(3) -0.014(3) -0.026(3)
S1A 0.0362(16) 0.0209(13) 0.0342(18) 0.0040(12) -0.0107(14) -0.0150(13)
S2B 0.037(3) 0.0222(19) 0.040(3) 0.004(2) -0.012(3) -0.016(2)
O1A 0.039(3) 0.023(3) 0.041(3) 0.005(3) -0.010(3) -0.013(3)
O2A 0.041(3) 0.024(3) 0.042(3) 0.003(3) -0.011(3) -0.014(3)
O3A 0.053(6) 0.037(5) 0.069(6) 0.017(5) -0.031(5) -0.011(5)
O4A 0.040(4) 0.025(4) 0.045(4) 0.001(3) -0.006(4) -0.024(4)
O5B 0.038(3) 0.022(3) 0.039(3) 0.004(3) -0.011(3) -0.014(3)
O6B 0.039(3) 0.023(3) 0.038(3) 0.002(3) -0.013(3) -0.016(3)
O7B 0.026(5) 0.025(5) 0.026(5) 0.003(2) -0.008(3) -0.011(3)
O8B 0.044(5) 0.023(5) 0.040(5) 0.004(5) -0.003(5) -0.022(5)
O9A 0.057(4) 0.063(4) 0.072(4) 0.011(4) -0.005(3) -0.009(4)
O10A 0.070(4) 0.093(4) 0.054(4) 0.016(4) -0.018(3) -0.031(3)
O11A 0.090(4) 0.057(4) 0.096(4) 0.007(4) -0.018(4) -0.027(4)
O12A 0.071(4) 0.069(4) 0.059(4) 0.023(3) -0.028(3) -0.027(3)
O13B 0.054(5) 0.054(5) 0.048(5) 0.008(4) -0.019(4) -0.038(4)
O14B 0.071(5) 0.067(5) 0.065(5) 0.004(4) -0.009(4) -0.013(4)
O15B 0.058(5) 0.065(5) 0.069(5) 0.022(5) 0.002(5) -0.014(5)
O16B 0.070(5) 0.070(5) 0.054(5) 0.011(5) -0.029(4) -0.026(5)
N1 0.027(3) 0.029(3) 0.022(3) 0.0007(17) -0.0060(17) -0.0074(18)
N2 0.032(3) 0.031(3) 0.022(3) 0.0003(18) -0.0010(18) -0.0076(18)
N3 0.027(3) 0.030(3) 0.026(3) 0.0005(17) -0.0071(17) -0.0140(18)
N4 0.029(3) 0.033(3) 0.032(3) 0.0001(18) -0.0003(18) -0.018(2)
N5 0.027(3) 0.027(3) 0.024(3) -0.0005(17) -0.0069(17) -0.0086(18)
N6 0.049(3) 0.027(3) 0.037(3) 0.002(2) -0.027(3) -0.009(2)
N7 0.028(3) 0.029(3) 0.030(3) 0.0071(17) -0.0108(18) -0.0176(19)
N8 0.034(3) 0.032(3) 0.029(3) 0.0085(18) -0.0172(18) -0.0161(19)
N9 0.208(9) 0.081(6) 0.125(7) -0.001(6) -0.127(7) -0.016(6)
N10 0.065(4) 0.056(4) 0.060(4) 0.011(3) -0.021(3) -0.024(3)
C1 0.031(3) 0.032(3) 0.024(3) 0.002(3) -0.008(2) -0.006(3)
C2 0.036(3) 0.027(3) 0.021(3) -0.003(2) -0.007(2) -0.007(2)
C3 0.032(3) 0.025(3) 0.022(3) -0.004(2) -0.008(2) -0.009(2)
C4 0.045(4) 0.024(3) 0.028(3) 0.001(3) -0.015(3) -0.010(3)
C5 0.060(4) 0.027(3) 0.038(4) 0.006(3) -0.021(3) -0.008(3)
C6 0.071(5) 0.040(4) 0.024(3) -0.005(3) -0.011(3) -0.001(3)
C7 0.050(4) 0.036(4) 0.029(3) -0.006(3) -0.002(3) -0.010(3)
C8 0.030(3) 0.038(3) 0.040(4) 0.002(3) 0.004(3) -0.015(3)
C9 0.022(3) 0.032(3) 0.040(3) -0.000(2) 0.002(3) -0.016(3)
C10 0.028(3) 0.042(4) 0.032(3) -0.001(3) 0.002(3) -0.019(3)
C11 0.022(3) 0.037(3) 0.042(4) -0.002(3) 0.005(3) -0.019(3)
C12 0.023(3) 0.038(4) 0.050(4) 0.004(3) -0.004(3) -0.014(3)
C13 0.029(3) 0.046(4) 0.050(4) 0.003(3) -0.016(3) -0.019(3)
C14 0.023(3) 0.041(4) 0.057(4) -0.002(3) -0.009(3) -0.024(3)
C15 0.064(5) 0.059(5) 0.049(4) 0.004(4) -0.019(4) -0.028(4)
C16 0.054(4) 0.042(4) 0.069(5) 0.009(3) -0.018(4) -0.016(4)
C17 0.060(5) 0.044(4) 0.080(6) 0.000(3) -0.029(4) -0.029(4)
C18 0.030(3) 0.044(4) 0.048(4) -0.002(3) 0.008(3) -0.024(3)
C19 0.027(3) 0.035(3) 0.032(3) 0.001(2) -0.005(2) -0.020(3)
C20 0.035(3) 0.028(3) 0.033(3) 0.004(2) -0.008(3) -0.017(3)
C21 0.036(3) 0.027(3) 0.026(3) 0.004(2) -0.009(2) -0.014(3)
C22 0.039(3) 0.034(3) 0.039(4) -0.001(3) -0.007(3) -0.019(3)
C23 0.056(4) 0.042(4) 0.061(5) -0.004(3) -0.012(4) -0.037(4)
C24 0.067(5) 0.045(4) 0.047(4) 0.003(3) -0.007(3) -0.034(3)
C25 0.050(4) 0.038(4) 0.037(4) 0.005(3) -0.004(3) -0.025(3)
C26 0.041(3) 0.029(3) 0.031(3) -0.002(3) -0.015(3) -0.009(3)
C27 0.029(3) 0.034(3) 0.040(3) 0.005(3) -0.014(3) -0.020(3)
C28 0.025(3) 0.033(3) 0.029(3) -0.001(2) -0.007(2) -0.016(3)
C29 0.045(4) 0.040(4) 0.027(3) -0.009(3) -0.006(3) -0.012(3)
C30 0.053(4) 0.053(4) 0.038(4) -0.021(3) 0.000(3) -0.020(3)
C31 0.036(4) 0.057(4) 0.056(4) -0.012(3) -0.003(3) -0.037(4)
C32 0.033(3) 0.044(4) 0.054(4) 0.006(3) -0.017(3) -0.033(3)
C33 0.091(6) 0.033(4) 0.056(5) -0.005(4) -0.050(4) -0.010(3)
C34 0.068(5) 0.028(3) 0.035(4) 0.003(3) -0.036(3) -0.010(3)
C35 0.040(4) 0.037(3) 0.040(4) 0.003(3) -0.026(3) -0.014(3)
C36 0.045(4) 0.033(3) 0.032(3) 0.009(3) -0.024(3) -0.016(3)
C37 0.054(4) 0.036(3) 0.024(3) 0.002(3) -0.018(3) -0.012(3)
C38 0.066(4) 0.048(4) 0.027(3) 0.020(3) -0.020(3) -0.020(3)
C39 0.090(5) 0.036(4) 0.034(4) 0.025(4) -0.036(4) -0.020(3)
C40 0.041(4) 0.059(5) 0.080(6) 0.000(4) -0.015(4) -0.011(4)
C41 0.074(5) 0.045(4) 0.043(4) -0.009(4) -0.009(4) -0.019(3)
C42 0.162(9) 0.051(5) 0.036(4) 0.051(5) -0.042(5) -0.023(4)
C43 0.055(4) 0.037(3) 0.038(4) 0.013(3) -0.028(3) -0.020(3)
C44 0.033(3) 0.032(3) 0.035(3) 0.009(3) -0.015(3) -0.019(3)
C45 0.024(3) 0.029(3) 0.025(3) 0.002(2) -0.006(2) -0.006(2)
C46 0.025(3) 0.026(3) 0.028(3) 0.002(2) -0.007(2) -0.010(2)
C47 0.034(3) 0.034(3) 0.036(3) 0.007(3) -0.007(3) -0.017(3)
C48 0.044(4) 0.041(4) 0.050(4) 0.017(3) -0.009(3) -0.021(3)
C49 0.033(3) 0.044(4) 0.051(4) 0.016(3) -0.010(3) -0.015(3)
C50 0.031(3) 0.034(3) 0.035(3) 0.005(3) -0.010(3) -0.006(3)
C51 0.117(7) 0.071(5) 0.073(5) 0.020(5) -0.063(5) -0.032(5)
C52 0.085(6) 0.080(6) 0.078(6) 0.007(5) -0.011(5) -0.042(5)
C53 0.052(4) 0.043(4) 0.036(4) 0.001(3) -0.010(3) -0.015(3)
C54 0.064(5) 0.063(5) 0.061(5) 0.020(4) -0.020(4) -0.037(4)

loop_
_atom_type_symbol
_atom_type_description
_atom_type_scat_dispersion_real
_atom_type_scat_dispersion_imag
_atom_type_scat_source
C C 0.0033 0.0016
;
International Tables for Crystallography
(1992, Vol. C, Tables 4.2.6.8 and 6.1.1.4)
;
H H 0.0000 0.0000
;
International Tables for Crystallography
(1992, Vol. C, Table 6.1.1.4)
;
N N 0.0061 0.0033
;
International Tables for Crystallography
(1992, Vol. C, Tables 4.2.6.8 and 6.1.1.4)
;
O O 0.0106 0.0060
;
International Tables for Crystallography
(1992, Vol. C, Tables 4.2.6.8 and 6.1.1.4)
;
Cu Cu 0.3201 1.2651
;
International Tables for Crystallography
(1992, Vol. C, Tables 4.2.6.8 and 6.1.1.4)
;
Cl Cl 0.1484 0.1585
;
International Tables for Crystallography
(1992, Vol. C, Tables 4.2.6.8 and 6.1.1.4)
;
S S 0.1246 0.1234
;
International Tables for Crystallography
(1992, Vol. C, Tables 4.2.6.8 and 6.1.1.4)
;

loop_
_geom_angle_atom_site_label_1
_geom_angle_atom_site_label_2
_geom_angle_atom_site_label_3
_geom_angle
_geom_angle_publ_flag
_geom_angle_site_symmetry_1
_geom_angle_site_symmetry_3
O1A Cu1 O2A 8.5(3) yes . 2_667
O1A Cu1 N1 92.6(3) yes . .
O1A Cu1 N3 100.4(3) yes . 2_667
O1A Cu1 N5 91.1(3) yes . .
O1A Cu1 N7 96.2(3) yes . 2_667
O2A Cu1 N1 100.4(3) yes 2_667 .
O2A Cu1 N3 92.6(3) yes 2_667 2_667
O2A Cu1 N5 94.3(3) yes 2_667 .
O2A Cu1 N7 92.9(3) yes 2_667 2_667
O5B Cu1 O6B 14.8(10) yes . 2_667
O5B Cu1 N1 103.8(6) yes . .
O5B Cu1 N3 89.2(6) yes . 2_667
O5B Cu1 N5 91.3(7) yes . .
O5B Cu1 N7 95.9(7) yes . 2_667
O6B Cu1 N1 94.5(7) yes 2_667 .
O6B Cu1 N3 98.3(7) yes 2_667 2_667
O6B Cu1 N5 102.9(8) yes 2_667 .
O6B Cu1 N7 84.4(8) yes 2_667 2_667
N1 Cu1 N3 166.97(18) yes . 2_667
N1 Cu1 N5 89.82(18) yes . .
N1 Cu1 N7 89.63(18) yes . 2_667
N3 Cu1 N5 89.48(18) yes 2_667 .
N3 Cu1 N7 89.41(18) yes 2_667 2_667
N5 Cu1 N7 172.71(18) yes . 2_667
O9A Cl1A O10A 109.4(5) yes . .
O9A Cl1A O11A 109.4(4) yes . .
O9A Cl1A O12A 109.4(4) yes . .
O10A Cl1A O11A 109.6(4) yes . .
O10A Cl1A O12A 109.4(5) yes . .
O11A Cl1A O12A 109.5(5) yes . .
O13B Cl2B O14B 109.4(9) yes . .
O13B Cl2B O15B 109.5(10) yes . .
O13B Cl2B O16B 109.5(9) yes . .
O14B Cl2B O15B 109.5(8) yes . .
O14B Cl2B O16B 109.5(10) yes . .
O15B Cl2B O16B 109.5(10) yes . .
S1A S1A O1A 53.6(4) yes 2_667 .
S1A S1A O1A 66.4(4) yes 2_667 2_667
S1A S1A O2A 55.9(4) yes 2_667 .
S1A S1A O2A 65.1(5) yes 2_667 2_667
S1A S1A O3A 127.7(5) yes 2_667 .
S1A S1A O4A 122.8(5) yes 2_667 .
O1A S1A O1A 119.9(5) yes . 2_667
O1A S1A O2A 109.4(5) yes . .
O1A S1A O2A 11.9(5) yes . 2_667
O1A S1A O3A 109.5(6) yes . .
O1A S1A O4A 109.5(5) yes . .
O1A S1A O2A 10.9(4) yes 2_667 .
O1A S1A O2A 131.3(6) yes 2_667 2_667
O1A S1A O3A 106.2(6) yes 2_667 .
O1A S1A O4A 101.7(6) yes 2_667 .
O2A S1A O2A 121.0(6) yes . 2_667
O2A S1A O3A 109.4(6) yes . .
O2A S1A O4A 109.5(6) yes . .
O2A S1A O3A 105.6(7) yes 2_667 .
O2A S1A O4A 101.2(5) yes 2_667 .
O3A S1A O4A 109.5(5) yes . .
S2B S2B O5B 55.7(11) yes 2_667 .
S2B S2B O5B 71.8(14) yes 2_667 2_667
S2B S2B O6B 55.4(11) yes 2_667 .
S2B S2B O6B 72.1(14) yes 2_667 2_667
S2B S2B O7B 113.9(12) yes 2_667 .
S2B S2B O8B 136.7(14) yes 2_667 .
O5B S2B O5B 127.5(17) yes . 2_667
O5B S2B O6B 109.5(15) yes . .
O5B S2B O6B 21.7(15) yes . 2_667
O5B S2B O7B 109.5(14) yes . .
O5B S2B O8B 109.5(16) yes . .
O5B S2B O6B 21.7(16) yes 2_667 .
O5B S2B O6B 140.6(18) yes 2_667 2_667
O5B S2B O7B 90.2(16) yes 2_667 .
O5B S2B O8B 108.4(14) yes 2_667 .
O6B S2B O6B 127.4(18) yes . 2_667
O6B S2B O7B 109.5(16) yes . .
O6B S2B O8B 109.5(13) yes . .
O6B S2B O7B 90.3(17) yes 2_667 .
O6B S2B O8B 108.5(16) yes 2_667 .
O7B S2B O8B 109.5(16) yes . .
Cu1 O1A S1A 138.1(5) yes . .
Cu1 O1A S1A 158.3(6) yes . 2_667
Cu1 O1A O2A 77.5(17) yes . 2_667
S1A O1A S1A 60.1(3) yes . 2_667
S1A O1A O2A 60.6(16) yes . 2_667
S1A O1A O2A 119(2) yes 2_667 2_667
Cu1 O2A S1A 141.7(5) yes 2_667 .
Cu1 O2A S1A 158.5(6) yes 2_667 2_667
Cu1 O2A O1A 94.0(16) yes 2_667 2_667
S1A O2A S1A 59.0(4) yes . 2_667
S1A O2A O1A 50.3(18) yes . 2_667
S1A O2A O1A 107.5(18) yes 2_667 2_667
Cu1 O5B S2B 139.4(15) yes . .
Cu1 O5B S2B 154.3(15) yes . 2_667
Cu1 O5B O6B 81.8(14) yes . 2_667
S2B O5B S2B 52.5(9) yes . 2_667
S2B O5B O6B 58.5(19) yes . 2_667
S2B O5B O6B 99(3) yes 2_667 2_667
Cu1 O6B S2B 135.0(18) yes 2_667 .
Cu1 O6B S2B 170.8(18) yes 2_667 2_667
Cu1 O6B O5B 83.4(19) yes 2_667 2_667
S2B O6B S2B 52.6(8) yes . 2_667
S2B O6B O5B 59(2) yes . 2_667
S2B O6B O5B 99.9(18) yes 2_667 2_667
Cu1 N1 C1 121.4(3) yes . .
Cu1 N1 C3 133.2(4) yes . .
C1 N1 C3 105.4(4) yes . .
C1 N2 C2 107.0(5) yes . .
C1 N2 C8 126.8(5) yes . .
C2 N2 C8 126.0(4) yes . .
Cu1 N3 C19 120.3(5) yes 2_667 .
Cu1 N3 C21 133.5(3) yes 2_667 .
C19 N3 C21 106.2(5) yes . .
C18 N4 C19 127.6(6) yes . .
C18 N4 C20 124.8(6) yes . .
C19 N4 C20 107.3(4) yes . .
Cu1 N5 C26 120.4(4) yes . .
Cu1 N5 C28 133.1(3) yes . .
C26 N5 C28 105.5(5) yes . .
C26 N6 C27 107.3(5) yes . .
C26 N6 C33 127.6(5) yes . .
C27 N6 C33 124.8(6) yes . .
Cu1 N7 C44 120.5(4) yes 2_667 .
Cu1 N7 C46 132.9(5) yes 2_667 .
C44 N7 C46 105.7(5) yes . .
C43 N8 C44 126.9(5) yes . .
C43 N8 C45 125.2(5) yes . .
C44 N8 C45 107.5(6) yes . .
N1 C1 N2 112.7(5) yes . .
N2 C2 C3 105.5(4) yes . .
N2 C2 C7 131.1(5) yes . .
C3 C2 C7 123.3(5) yes . .
N1 C3 C2 109.5(5) yes . .
N1 C3 C4 130.7(5) yes . .
C2 C3 C4 119.8(5) yes . .
C3 C4 C5 117.2(5) yes . .
C4 C5 C6 122.4(6) yes . .
C5 C6 C7 121.5(5) yes . .
C2 C7 C6 115.7(6) yes . .
N2 C8 C9 111.8(4) yes . .
C8 C9 C10 120.3(6) yes . .
C8 C9 C14 119.9(6) yes . .
C10 C9 C14 119.8(5) yes . .
C9 C10 C11 119.8(6) yes . .
C9 C10 C15 119.1(6) yes . .
C11 C10 C15 121.0(7) yes . .
C10 C11 C12 120.4(7) yes . .
C10 C11 C18 119.9(6) yes . .
C12 C11 C18 119.7(5) yes . .
C11 C12 C13 118.5(6) yes . .
C11 C12 C16 121.7(7) yes . .
C13 C12 C16 119.7(7) yes . .
C12 C13 C14 122.6(7) yes . .
C9 C14 C13 118.5(7) yes . .
C9 C14 C17 122.7(6) yes . .
C13 C14 C17 118.8(7) yes . .
N4 C18 C11 112.0(6) yes . .
N3 C19 N4 112.3(6) yes . .
N4 C20 C21 106.1(6) yes . .
N4 C20 C25 131.1(5) yes . .
C21 C20 C25 122.8(6) yes . .
N3 C21 C20 108.1(5) yes . .
N3 C21 C22 131.3(5) yes . .
C20 C21 C22 120.6(6) yes . .
C21 C22 C23 116.8(5) yes . .
C22 C23 C24 121.7(7) yes . .
C23 C24 C25 122.1(8) yes . .
C20 C25 C24 116.0(6) yes . .
N5 C26 N6 112.9(5) yes . .
N6 C27 C28 105.7(5) yes . .
N6 C27 C32 131.8(6) yes . .
C28 C27 C32 122.4(5) yes . .
N5 C28 C27 108.6(4) yes . .
N5 C28 C29 131.2(6) yes . .
C27 C28 C29 120.2(6) yes . .
C28 C29 C30 117.4(6) yes . .
C29 C30 C31 121.5(5) yes . .
C30 C31 C32 122.2(7) yes . .
C27 C32 C31 116.2(7) yes . .
N6 C33 C34 112.3(7) yes . .
C33 C34 C35 120.1(6) yes . .
C33 C34 C39 119.9(6) yes . .
C35 C34 C39 120.0(5) yes . .
C34 C35 C36 119.8(5) yes . .
C34 C35 C40 120.5(6) yes . .
C36 C35 C40 119.7(6) yes . .
C35 C36 C37 120.2(6) yes . .
C35 C36 C43 120.1(5) yes . .
C37 C36 C43 119.7(5) yes . .
C36 C37 C38 118.7(5) yes . .
C36 C37 C41 121.4(6) yes . .
C38 C37 C41 119.9(6) yes . .
C37 C38 C39 122.4(6) yes . .
C34 C39 C38 118.7(7) yes . .
C34 C39 C42 121.7(6) yes . .
C38 C39 C42 119.6(7) yes . .
N8 C43 C36 113.6(5) yes . .
N7 C44 N8 112.3(5) yes . .
N8 C45 C46 106.0(5) yes . .
N8 C45 C50 131.5(6) yes . .
C46 C45 C50 122.5(6) yes . .
N7 C46 C45 108.6(6) yes . .
N7 C46 C47 131.5(6) yes . .
C45 C46 C47 119.9(5) yes . .
C46 C47 C48 117.3(7) yes . .
C47 C48 C49 121.9(7) yes . .
C48 C49 C50 121.6(6) yes . .
C45 C50 C49 116.8(7) yes . .
N9 C51 C52 177.4(11) yes . .
N10 C53 C54 179.2(6) yes . .
N1 C1 H1 123.646 no . .
N2 C1 H1 123.651 no . .
C3 C4 H4 121.411 no . .
C5 C4 H4 121.416 no . .
C4 C5 H5 118.782 no . .
C6 C5 H5 118.778 no . .
C5 C6 H6 119.241 no . .
C7 C6 H6 119.244 no . .
C2 C7 H7 122.148 no . .
C6 C7 H7 122.147 no . .
N2 C8 H8A 109.260 no . .
N2 C8 H8B 109.266 no . .
C9 C8 H8A 109.250 no . .
C9 C8 H8B 109.261 no . .
H8A C8 H8B 107.933 no . .
C12 C13 H13 118.676 no . .
C14 C13 H13 118.682 no . .
C10 C15 H15A 109.475 no . .
C10 C15 H15B 109.475 no . .
C10 C15 H15C 109.476 no . .
H15A C15 H15B 109.467 no . .
H15A C15 H15C 109.466 no . .
H15B C15 H15C 109.468 no . .
C12 C16 H16A 109.468 no . .
C12 C16 H16B 109.468 no . .
C12 C16 H16C 109.471 no . .
H16A C16 H16B 109.473 no . .
H16A C16 H16C 109.477 no . .
H16B C16 H16C 109.472 no . .
C14 C17 H17A 109.471 no . .
C14 C17 H17B 109.471 no . .
C14 C17 H17C 109.468 no . .
H17A C17 H17B 109.472 no . .
H17A C17 H17C 109.472 no . .
H17B C17 H17C 109.474 no . .
N4 C18 H18A 109.215 no . .
N4 C18 H18B 109.209 no . .
C11 C18 H18A 109.226 no . .
C11 C18 H18B 109.223 no . .
H18A C18 H18B 107.910 no . .
N3 C19 H19 123.849 no . .
N4 C19 H19 123.853 no . .
C21 C22 H22 121.612 no . .
C23 C22 H22 121.600 no . .
C22 C23 H23 119.141 no . .
C24 C23 H23 119.128 no . .
C23 C24 H24 118.959 no . .
C25 C24 H24 118.956 no . .
C20 C25 H25 122.018 no . .
C24 C25 H25 122.009 no . .
N5 C26 H26 123.570 no . .
N6 C26 H26 123.577 no . .
C28 C29 H29 121.276 no . .
C30 C29 H29 121.277 no . .
C29 C30 H30 119.267 no . .
C31 C30 H30 119.261 no . .
C30 C31 H31 118.911 no . .
C32 C31 H31 118.901 no . .
C27 C32 H32 121.900 no . .
C31 C32 H32 121.896 no . .
N6 C33 H33A 109.143 no . .
N6 C33 H33B 109.143 no . .
C34 C33 H33A 109.148 no . .
C34 C33 H33B 109.151 no . .
H33A C33 H33B 107.869 no . .
C37 C38 H38 118.807 no . .
C39 C38 H38 118.805 no . .
C35 C40 H40A 109.467 no . .
C35 C40 H40B 109.474 no . .
C35 C40 H40C 109.473 no . .
H40A C40 H40B 109.469 no . .
H40A C40 H40C 109.467 no . .
H40B C40 H40C 109.477 no . .
C37 C41 H41A 109.473 no . .
C37 C41 H41B 109.469 no . .
C37 C41 H41C 109.469 no . .
H41A C41 H41B 109.474 no . .
H41A C41 H41C 109.473 no . .
H41B C41 H41C 109.471 no . .
C39 C42 H42A 109.474 no . .
C39 C42 H42B 109.470 no . .
C39 C42 H42C 109.466 no . .
H42A C42 H42B 109.475 no . .
H42A C42 H42C 109.474 no . .
H42B C42 H42C 109.468 no . .
N8 C43 H43A 108.851 no . .
N8 C43 H43B 108.852 no . .
C36 C43 H43A 108.846 no . .
C36 C43 H43B 108.848 no . .
H43A C43 H43B 107.708 no . .
N7 C44 H44 123.864 no . .
N8 C44 H44 123.873 no . .
C46 C47 H47 121.366 no . .
C48 C47 H47 121.365 no . .
C47 C48 H48 119.058 no . .
C49 C48 H48 119.059 no . .
C48 C49 H49 119.189 no . .
C50 C49 H49 119.190 no . .
C45 C50 H50 121.592 no . .
C49 C50 H50 121.607 no . .
C51 C52 H52A 109.470 no . .
C51 C52 H52B 109.475 no . .
C51 C52 H52C 109.472 no . .
H52A C52 H52B 109.469 no . .
H52A C52 H52C 109.470 no . .
H52B C52 H52C 109.471 no . .
C53 C54 H54A 109.469 no . .
C53 C54 H54B 109.472 no . .
C53 C54 H54C 109.471 no . .
H54A C54 H54B 109.471 no . .
H54A C54 H54C 109.467 no . .
H54B C54 H54C 109.478 no . .

loop_
_geom_bond_atom_site_label_1
_geom_bond_atom_site_label_2
_geom_bond_distance
_geom_bond_publ_flag
_geom_bond_site_symmetry_2
Cu1 O1A 2.156(6) yes .
Cu1 O2A 2.110(7) yes 2_667
Cu1 O5B 2.151(10) yes .
Cu1 O6B 2.144(12) yes 2_667
Cu1 N1 2.001(4) yes .
Cu1 N3 2.010(5) yes 2_667
Cu1 N5 2.003(5) yes .
Cu1 N7 2.002(5) yes 2_667
Cl1A O9A 1.417(5) yes .
Cl1A O10A 1.415(7) yes .
Cl1A O11A 1.415(5) yes .
Cl1A O12A 1.416(7) yes .
Cl2B O13B 1.414(16) yes .
Cl2B O14B 1.414(9) yes .
Cl2B O15B 1.414(14) yes .
Cl2B O16B 1.414(18) yes .
S1A S1A 1.393(5) yes 2_667
S1A O1A 1.473(6) yes .
S1A O1A 1.293(8) yes 2_667
S1A O2A 1.473(10) yes .
S1A O2A 1.345(7) yes 2_667
S1A O3A 1.473(8) yes .
S1A O4A 1.472(7) yes .
S2B S2B 1.229(17) yes 2_667
S2B O5B 1.47(3) yes .
S2B O5B 1.280(16) yes 2_667
S2B O6B 1.472(19) yes .
S2B O6B 1.273(16) yes 2_667
S2B O7B 1.472(18) yes .
S2B O8B 1.472(14) yes .
O1A O2A 0.318(11) yes 2_667
O5B O6B 0.55(4) yes 2_667
N1 C1 1.327(7) yes .
N1 C3 1.384(6) yes .
N2 C1 1.348(6) yes .
N2 C2 1.390(7) yes .
N2 C8 1.480(8) yes .
N3 C19 1.316(6) yes .
N3 C21 1.403(9) yes .
N4 C18 1.477(7) yes .
N4 C19 1.345(8) yes .
N4 C20 1.389(9) yes .
N5 C26 1.322(7) yes .
N5 C28 1.393(7) yes .
N6 C26 1.338(9) yes .
N6 C27 1.384(6) yes .
N6 C33 1.467(9) yes .
N7 C44 1.332(9) yes .
N7 C46 1.394(7) yes .
N8 C43 1.479(10) yes .
N8 C44 1.351(8) yes .
N8 C45 1.380(8) yes .
N9 C51 1.153(12) yes .
N10 C53 1.153(8) yes .
C2 C3 1.394(7) yes .
C2 C7 1.385(7) yes .
C3 C4 1.398(8) yes .
C4 C5 1.369(7) yes .
C5 C6 1.391(9) yes .
C6 C7 1.389(9) yes .
C8 C9 1.499(8) yes .
C9 C10 1.411(10) yes .
C9 C14 1.396(10) yes .
C10 C11 1.394(8) yes .
C10 C15 1.510(11) yes .
C11 C12 1.398(10) yes .
C11 C18 1.504(11) yes .
C12 C13 1.378(11) yes .
C12 C16 1.509(9) yes .
C13 C14 1.396(8) yes .
C14 C17 1.509(12) yes .
C20 C21 1.389(7) yes .
C20 C25 1.394(10) yes .
C21 C22 1.388(9) yes .
C22 C23 1.381(11) yes .
C23 C24 1.399(9) yes .
C24 C25 1.363(10) yes .
C27 C28 1.398(9) yes .
C27 C32 1.396(9) yes .
C28 C29 1.389(7) yes .
C29 C30 1.386(10) yes .
C30 C31 1.390(11) yes .
C31 C32 1.374(8) yes .
C33 C34 1.522(8) yes .
C34 C35 1.397(10) yes .
C34 C39 1.401(9) yes .
C35 C36 1.394(7) yes .
C35 C40 1.497(9) yes .
C36 C37 1.399(8) yes .
C36 C43 1.499(9) yes .
C37 C38 1.380(10) yes .
C37 C41 1.516(8) yes .
C38 C39 1.382(9) yes .
C39 C42 1.516(12) yes .
C45 C46 1.403(9) yes .
C45 C50 1.392(8) yes .
C46 C47 1.390(9) yes .
C47 C48 1.384(9) yes .
C48 C49 1.398(11) yes .
C49 C50 1.364(11) yes .
C51 C52 1.467(11) yes .
C53 C54 1.468(9) yes .
C1 H1 0.950 no .
C4 H4 0.950 no .
C5 H5 0.950 no .
C6 H6 0.950 no .
C7 H7 0.950 no .
C8 H8A 0.990 no .
C8 H8B 0.990 no .
C13 H13 0.950 no .
C15 H15A 0.980 no .
C15 H15B 0.980 no .
C15 H15C 0.980 no .
C16 H16A 0.980 no .
C16 H16B 0.980 no .
C16 H16C 0.980 no .
C17 H17A 0.980 no .
C17 H17B 0.980 no .
C17 H17C 0.980 no .
C18 H18A 0.990 no .
C18 H18B 0.990 no .
C19 H19 0.950 no .
C22 H22 0.950 no .
C23 H23 0.950 no .
C24 H24 0.950 no .
C25 H25 0.950 no .
C26 H26 0.950 no .
C29 H29 0.950 no .
C30 H30 0.950 no .
C31 H31 0.950 no .
C32 H32 0.950 no .
C33 H33A 0.990 no .
C33 H33B 0.990 no .
C38 H38 0.950 no .
C40 H40A 0.980 no .
C40 H40B 0.980 no .
C40 H40C 0.980 no .
C41 H41A 0.980 no .
C41 H41B 0.980 no .
C41 H41C 0.980 no .
C42 H42A 0.980 no .
C42 H42B 0.980 no .
C42 H42C 0.980 no .
C43 H43A 0.990 no .
C43 H43B 0.990 no .
C44 H44 0.950 no .
C47 H47 0.950 no .
C48 H48 0.950 no .
C49 H49 0.950 no .
C50 H50 0.950 no .
C52 H52A 0.980 no .
C52 H52B 0.980 no .
C52 H52C 0.980 no .
C54 H54A 0.980 no .
C54 H54B 0.980 no .
C54 H54C 0.980 no .

loop_
_geom_contact_atom_site_label_1
_geom_contact_atom_site_label_2
_geom_contact_distance
_geom_contact_publ_flag
_geom_contact_site_symmetry_2
S1A C1 3.539(6) no 2_667
S1A C19 3.523(7) no 2_667
S2B C26 3.552(14) no 2_667
S2B C44 3.469(10) no 2_667
O1A C1 3.137(7) no .
O1A C19 3.437(10) no 2_667
O1A C26 3.167(12) no .
O1A C44 3.280(10) no 2_667
O2A C1 3.388(9) no 2_667
O2A C19 3.143(11) no .
O2A C26 3.175(13) no 2_667
O2A C44 3.231(11) no .
O3A O4A 3.092(10) no 2_667
O3A N1 3.574(10) no 2_667
O3A C1 3.310(10) no 2_667
O3A C19 3.445(10) no 2_667
O3A C26 3.539(11) no .
O3A C44 3.259(10) no .
O4A N7 3.548(8) no 2_667
O4A C1 3.351(8) no 2_667
O4A C19 3.129(12) no 2_667
O4A C44 3.490(8) no 2_667
O5B C1 3.490(18) no .
O5B C19 3.08(2) no 2_667
O5B C26 3.07(3) no .
O5B C44 3.38(3) no 2_667
O6B C1 3.301(19) no 2_667
O6B C19 3.27(3) no .
O6B C26 3.51(3) no 2_667
O6B C44 2.91(3) no .
O7B O8B 2.92(3) no 2_667
O7B C26 3.26(3) no 2_667
O7B C44 3.02(3) no 2_667
O8B N5 3.50(3) no 2_667
O8B C1 3.32(2) no 2_667
O8B C19 3.56(3) no 2_667
O8B C26 3.32(3) no 2_667
O8B C44 3.47(2) no 2_667
N1 C7 3.592(7) no .
N1 C28 3.350(9) no .
N1 C29 3.352(9) no .
N1 C44 3.078(7) no 2_667
N2 C4 3.546(8) no .
N2 C10 3.333(8) no .
N2 C14 3.291(8) no .
N2 C15 3.463(11) no .
N2 C17 3.500(10) no .
N3 C25 3.596(9) no .
N3 C26 3.096(7) no 2_667
N3 C46 3.314(7) no .
N3 C47 3.290(7) no .
N4 C10 3.299(7) no .
N4 C12 3.308(9) no .
N4 C15 3.442(8) no .
N4 C16 3.520(10) no .
N4 C22 3.543(8) no .
N5 C1 3.129(8) no .
N5 C21 3.304(7) no 2_667
N5 C22 3.301(8) no 2_667
N5 C32 3.598(9) no .
N6 C29 3.539(6) no .
N6 C35 3.289(7) no .
N6 C39 3.350(7) no .
N6 C40 3.399(9) no .
N6 C42 3.567(9) no .
N7 C3 3.266(6) no 2_667
N7 C4 3.253(6) no 2_667
N7 C19 3.073(7) no .
N7 C50 3.599(8) no .
N8 C35 3.297(9) no .
N8 C37 3.376(9) no .
N8 C40 3.375(10) no .
N8 C47 3.542(9) no .
C1 C4 3.533(8) no .
C1 C7 3.563(7) no .
C1 C9 2.893(8) no .
C1 C14 3.358(8) no .
C1 C17 3.512(10) no .
C1 C28 3.511(10) no .
C1 C29 3.591(10) no .
C2 C5 2.717(8) no .
C3 C6 2.754(7) no .
C3 C44 3.314(7) no 2_667
C4 C7 2.851(8) no .
C4 C44 3.388(7) no 2_667
C4 C46 3.559(7) no 2_667
C7 C8 3.179(9) no .
C8 C15 2.907(11) no .
C8 C17 2.960(12) no .
C9 C12 2.806(8) no .
C10 C13 2.762(10) no .
C11 C14 2.800(10) no .
C11 C19 2.910(7) no .
C12 C19 3.404(8) no .
C15 C18 2.927(9) no .
C16 C18 2.937(12) no .
C16 C19 3.589(10) no .
C18 C25 3.156(11) no .
C19 C22 3.541(9) no .
C19 C25 3.573(10) no .
C19 C46 3.399(7) no .
C19 C47 3.439(7) no .
C20 C23 2.718(10) no .
C21 C24 2.743(11) no .
C21 C26 3.392(8) no 2_667
C22 C25 2.850(8) no .
C22 C26 3.471(9) no 2_667
C22 C28 3.562(8) no 2_667
C26 C29 3.530(7) no .
C26 C32 3.568(9) no .
C26 C34 2.899(8) no .
C26 C35 3.560(8) no .
C26 C39 3.475(8) no .
C27 C30 2.732(7) no .
C28 C31 2.753(9) no .
C29 C32 2.846(10) no .
C32 C33 3.159(8) no .
C33 C40 2.923(12) no .
C33 C42 2.957(12) no .
C34 C37 2.794(8) no .
C35 C38 2.763(8) no .
C36 C39 2.794(10) no .
C36 C44 2.937(10) no .
C37 C44 3.513(10) no .
C40 C43 2.892(9) no .
C41 C43 2.932(9) no .
C43 C50 3.163(10) no .
C44 C47 3.543(9) no .
C44 C50 3.573(8) no .
C45 C48 2.725(10) no .
C46 C49 2.760(8) no .
C47 C50 2.844(10) no .
O9A C15 3.462(8) no 1_554
O9A C33 3.555(11) no .
O10A C16 3.451(10) no 2_567
O10A C18 3.286(9) no 2_567
O10A C32 3.440(9) no .
O10A C33 3.357(11) no .
O11A N10 3.565(9) no .
O11A C49 3.521(8) no 1_545
O11A C53 3.192(10) no .
O11A C54 3.283(11) no .
O12A C18 3.370(9) no 2_567
O12A C51 3.379(13) no .
O12A C52 3.457(11) no .
O12A C52 3.421(11) no 2_566
O13B C11 3.571(14) no 2_567
O13B C18 3.254(14) no 2_567
O13B C33 3.197(18) no .
O13B C52 2.946(11) no 2_566
O14B C30 3.407(11) no 2_557
O15B C7 3.519(18) no 1_554
O16B C8 3.553(16) no 1_554
O16B C51 3.39(2) no .
O16B C52 3.584(17) no .
O16B C54 3.550(17) no .
N9 C25 3.568(11) no 2_567
N9 C36 3.453(13) no 2_566
N9 C43 3.106(15) no 2_566
N9 C54 3.210(11) no .
N10 O11A 3.565(9) no .
N10 C8 3.564(9) no 2_557
N10 C17 3.473(8) no 2_557
N10 C50 3.441(9) no 1_545
N10 C53 3.414(9) no 2_556
N10 C54 3.395(11) no 2_556
C7 O15B 3.519(18) no 1_556
C8 O16B 3.553(16) no 1_556
C8 N10 3.564(9) no 2_557
C11 O13B 3.571(14) no 2_567
C13 C40 3.431(9) no 2_567
C15 O9A 3.462(8) no 1_556
C16 O10A 3.451(10) no 2_567
C17 N10 3.473(8) no 2_557
C18 O10A 3.286(9) no 2_567
C18 O12A 3.370(9) no 2_567
C18 O13B 3.254(14) no 2_567
C25 N9 3.568(11) no 2_567
C30 O14B 3.407(11) no 2_557
C32 O10A 3.440(9) no .
C33 O9A 3.555(11) no .
C33 O10A 3.357(11) no .
C33 O13B 3.197(18) no .
C36 N9 3.453(13) no 2_566
C38 C42 3.567(10) no 2_666
C40 C13 3.431(9) no 2_567
C42 C38 3.567(10) no 2_666
C43 N9 3.106(15) no 2_566
C49 O11A 3.521(8) no 1_565
C50 N10 3.441(9) no 1_565
C51 O12A 3.379(13) no .
C51 O16B 3.39(2) no .
C52 O12A 3.457(11) no .
C52 O12A 3.421(11) no 2_566
C52 O13B 2.946(11) no 2_566
C52 O16B 3.584(17) no .
C53 O11A 3.192(10) no .
C53 N10 3.414(9) no 2_556
C53 C53 3.354(10) no 2_556
C54 O11A 3.283(11) no .
C54 O16B 3.550(17) no .
C54 N9 3.210(11) no .
C54 N10 3.395(11) no 2_556
Cu1 H1 3.0364 no .
Cu1 H4 3.4126 no .
Cu1 H19 3.0119 no 2_667
Cu1 H22 3.4614 no 2_667
Cu1 H26 3.0171 no .
Cu1 H29 3.4382 no .
Cu1 H44 3.0318 no 2_667
Cu1 H47 3.4453 no 2_667
S1A H1 3.0223 no 2_667
S1A H19 2.9587 no 2_667
S1A H26 3.2905 no .
S1A H44 3.1810 no .
S1A H44 3.5768 no 2_667
S2B H1 3.3146 no 2_667
S2B H19 3.2863 no 2_667
S2B H26 2.9755 no 2_667
S2B H44 2.9291 no 2_667
O1A H1 2.7554 no .
O1A H19 3.0892 no 2_667
O1A H26 2.7935 no .
O1A H44 2.8686 no 2_667
O2A H1 3.0403 no 2_667
O2A H19 2.7791 no .
O2A H26 2.7459 no 2_667
O2A H44 2.8925 no .
O3A H1 3.0941 no 2_667
O3A H15B 3.1033 no 2_667
O3A H19 3.1504 no 2_667
O3A H26 2.6484 no .
O3A H44 2.3765 no .
O4A H1 2.5382 no 2_667
O4A H19 2.2822 no 2_667
O4A H26 3.4719 no 2_667
O4A H40A 3.5285 no 2_667
O4A H44 3.3058 no 2_667
O5B H1 3.1131 no .
O5B H19 2.7413 no 2_667
O5B H26 2.6029 no .
O5B H44 3.0587 no 2_667
O6B H1 3.0253 no 2_667
O6B H19 2.8298 no .
O6B H26 3.1172 no 2_667
O6B H44 2.5277 no .
O7B H1 3.4539 no .
O7B H15B 3.5388 no .
O7B H19 3.4585 no .
O7B H26 2.4095 no 2_667
O7B H44 2.1875 no 2_667
O8B H1 2.4750 no 2_667
O8B H19 2.6930 no 2_667
O8B H26 3.0276 no 2_667
O8B H40A 3.1910 no 2_667
O8B H44 3.2040 no 2_667
N1 H4 2.8062 no .
N1 H29 2.8022 no .
N1 H44 2.8936 no 2_667
N2 H7 2.8153 no .
N2 H15C 2.8229 no .
N2 H17C 2.9161 no .
N3 H22 2.8235 no .
N3 H26 2.9295 no 2_667
N3 H47 2.7188 no .
N4 H15A 3.5254 no .
N4 H15B 2.9849 no .
N4 H16C 2.9198 no .
N4 H25 2.8211 no .
N4 H47 3.4788 no .
N5 H1 2.8892 no .
N5 H22 2.7962 no 2_667
N5 H29 2.8093 no .
N6 H22 3.4859 no 2_667
N6 H32 2.8298 no .
N6 H40A 2.8988 no .
N6 H40B 3.5169 no .
N6 H42A 3.0374 no .
N7 H4 2.7549 no 2_667
N7 H19 2.8212 no .
N7 H47 2.8171 no .
N8 H4 3.4554 no 2_667
N8 H40C 2.6991 no .
N8 H41B 3.0870 no .
N8 H50 2.8139 no .
N9 H52A 3.0923 no .
N9 H52B 3.0967 no .
N9 H52C 3.0717 no .
N10 H54A 3.0864 no .
N10 H54B 3.0876 no .
N10 H54C 3.0939 no .
C1 H8A 3.2319 no .
C1 H8B 3.0416 no .
C1 H15C 3.5918 no .
C1 H17A 3.4787 no .
C1 H17C 3.1476 no .
C1 H29 3.2493 no .
C1 H44 3.4894 no 2_667
C2 H1 3.1135 no .
C2 H4 3.2820 no .
C2 H6 3.2143 no .
C2 H8A 2.7453 no .
C2 H8B 2.8997 no .
C2 H15C 3.4977 no .
C2 H41B 3.1278 no 2_667
C3 H1 3.0736 no .
C3 H5 3.2230 no .
C3 H7 3.3063 no .
C3 H29 3.0468 no .
C3 H41B 3.0638 no 2_667
C3 H44 3.2606 no 2_667
C4 H6 3.2620 no .
C4 H29 3.5841 no .
C4 H41B 3.1117 no 2_667
C5 H7 3.2908 no .
C5 H41B 3.1738 no 2_667
C6 H4 3.2788 no .
C6 H41B 3.2353 no 2_667
C7 H5 3.2697 no .
C7 H8A 2.9904 no .
C7 H8B 3.3588 no .
C7 H41A 3.4716 no 2_667
C7 H41B 3.2376 no 2_667
C8 H1 2.7904 no .
C8 H7 3.0014 no .
C8 H15A 3.5393 no .
C8 H15B 3.5842 no .
C8 H15C 2.3871 no .
C8 H17C 2.4739 no .
C9 H1 2.6455 no .
C9 H13 3.2526 no .
C9 H15A 3.1528 no .
C9 H15B 3.1337 no .
C9 H15C 2.5425 no .
C9 H17A 3.1536 no .
C9 H17B 3.1781 no .
C9 H17C 2.6019 no .
C10 H1 3.3739 no .
C10 H8A 2.6080 no .
C10 H8B 3.2712 no .
C10 H18A 3.2632 no .
C10 H18B 2.6038 no .
C10 H19 3.3467 no .
C11 H13 3.2414 no .
C11 H15A 2.7748 no .
C11 H15B 2.7780 no .
C11 H15C 3.3193 no .
C11 H16A 3.1537 no .
C11 H16B 3.1625 no .
C11 H16C 2.5845 no .
C11 H19 2.6725 no .
C12 H18A 2.5979 no .
C12 H18B 3.2615 no .
C12 H19 2.9042 no .
C13 H16A 2.7447 no .
C13 H16B 2.7417 no .
C13 H16C 3.2930 no .
C13 H17A 2.7427 no .
C13 H17B 2.7376 no .
C13 H17C 3.3014 no .
C14 H1 2.8385 no .
C14 H8A 3.2632 no .
C14 H8B 2.6030 no .
C15 H8A 2.5369 no .
C15 H18B 2.5810 no .
C15 H38 3.3930 no 2_667
C16 H13 2.6264 no .
C16 H18A 2.5524 no .
C16 H19 3.2320 no .
C17 H1 3.1240 no .
C17 H8B 2.6018 no .
C17 H13 2.6244 no .
C18 H15A 2.8111 no .
C18 H15B 2.9167 no .
C18 H16A 3.5722 no .
C18 H16C 2.4385 no .
C18 H19 2.8030 no .
C18 H25 2.9738 no .
C19 H15B 3.3677 no .
C19 H16B 3.5957 no .
C19 H16C 3.1985 no .
C19 H18A 3.0439 no .
C19 H18B 3.2323 no .
C19 H26 3.5546 no 2_667
C19 H47 3.0722 no .
C20 H18A 2.8705 no .
C20 H18B 2.7263 no .
C20 H19 3.1154 no .
C20 H22 3.2776 no .
C20 H24 3.2041 no .
C20 H42A 3.1724 no 2_667
C20 H47 3.4104 no .
C21 H19 3.0933 no .
C21 H23 3.2218 no .
C21 H25 3.3035 no .
C21 H26 3.3717 no 2_667
C21 H42A 3.0124 no 2_667
C21 H47 2.9301 no .
C22 H24 3.2725 no .
C22 H42A 3.0490 no 2_667
C22 H47 3.5399 no .
C23 H25 3.2828 no .
C23 H42A 3.1799 no 2_667
C24 H22 3.2918 no .
C24 H42A 3.3143 no 2_667
C25 H18A 3.3172 no .
C25 H18B 2.9636 no .
C25 H23 3.2597 no .
C25 H42A 3.3634 no 2_667
C25 H42B 3.5153 no 2_667
C26 H1 3.5904 no .
C26 H22 3.2106 no 2_667
C26 H33A 3.1998 no .
C26 H33B 3.0566 no .
C26 H40A 3.1796 no .
C26 H42A 3.0286 no .
C27 H17A 3.4266 no .
C27 H22 3.2630 no 2_667
C27 H26 3.1053 no .
C27 H29 3.2810 no .
C27 H31 3.2155 no .
C27 H33A 2.7378 no .
C27 H33B 2.8267 no .
C28 H1 3.3839 no .
C28 H17A 3.4039 no .
C28 H22 2.7864 no 2_667
C28 H26 3.0792 no .
C28 H30 3.2333 no .
C28 H32 3.3096 no .
C29 H22 3.2611 no 2_667
C29 H31 3.2673 no .
C30 H32 3.2828 no .
C31 H29 3.2827 no .
C32 H30 3.2640 no .
C32 H33A 3.0208 no .
C32 H33B 3.2505 no .
C33 H26 2.7853 no .
C33 H32 2.9862 no .
C33 H40A 2.8691 no .
C33 H40B 2.8318 no .
C33 H42A 2.8316 no .
C33 H42C 2.9566 no .
C34 H26 2.6411 no .
C34 H38 3.2489 no .
C34 H40A 2.7474 no .
C34 H40B 2.7680 no .
C34 H40C 3.3080 no .
C34 H42A 2.7547 no .
C34 H42B 3.3331 no .
C34 H42C 2.8430 no .
C35 H26 3.2052 no .
C35 H33A 2.6397 no .
C35 H33B 3.2910 no .
C35 H43A 3.2662 no .
C35 H43B 2.6109 no .
C35 H44 3.3294 no .
C36 H38 3.2468 no .
C36 H40A 3.1287 no .
C36 H40B 3.1209 no .
C36 H40C 2.5314 no .
C36 H41A 3.3292 no .
C36 H41B 2.7517 no .
C36 H41C 2.8309 no .
C36 H44 2.6988 no .
C37 H43A 2.5718 no .
C37 H43B 3.2373 no .
C37 H44 3.0340 no .
C38 H15B 3.3057 no 2_667
C38 H41A 2.5481 no .
C38 H41B 3.1626 no .
C38 H41C 3.0936 no .
C38 H42A 3.1554 no .
C38 H42B 2.5424 no .
C38 H42C 3.0991 no .
C39 H26 2.9979 no .
C39 H33A 3.2693 no .
C39 H33B 2.6091 no .
C40 H33A 2.6054 no .
C40 H43B 2.5746 no .
C41 H38 2.6383 no .
C41 H43A 2.5044 no .
C41 H44 3.4122 no .
C42 H26 3.4008 no .
C42 H33B 2.5628 no .
C42 H38 2.6336 no .
C43 H40A 3.5918 no .
C43 H40B 3.5007 no .
C43 H40C 2.3777 no .
C43 H41B 2.8080 no .
C43 H41C 2.9333 no .
C43 H44 2.7985 no .
C43 H50 2.9813 no .
C44 H4 3.1552 no 2_667
C44 H19 3.5625 no .
C44 H40C 3.4181 no .
C44 H41B 3.0690 no .
C44 H43A 3.0384 no .
C44 H43B 3.2327 no .
C45 H4 3.2638 no 2_667
C45 H16B 3.2968 no .
C45 H40C 3.3982 no .
C45 H43A 2.8600 no .
C45 H43B 2.7251 no .
C45 H44 3.1140 no .
C45 H47 3.2845 no .
C45 H49 3.2118 no .
C46 H4 2.7938 no 2_667
C46 H16B 3.3199 no .
C46 H19 3.2646 no .
C46 H44 3.0901 no .
C46 H48 3.2299 no .
C46 H50 3.3094 no .
C47 H4 3.3126 no 2_667
C47 H16B 3.5426 no .
C47 H16C 3.4890 no .
C47 H49 3.2766 no .
C48 H50 3.2755 no .
C49 H47 3.2921 no .
C50 H16B 3.5093 no .
C50 H43A 3.3052 no .
C50 H43B 2.9790 no .
C50 H48 3.2548 no .
H1 H8A 3.5830 no .
H1 H8B 3.3007 no .
H1 H17A 2.9588 no .
H1 H17C 3.0298 no .
H4 H5 2.3217 no .
H4 H47 3.5687 no 2_667
H5 H6 2.3120 no .
H6 H7 2.3584 no .
H7 H8A 2.5921 no .
H7 H8B 3.1001 no .
H8A H15A 2.9937 no .
H8A H15B 3.3222 no .
H8A H15C 1.8527 no .
H8A H17C 3.3835 no .
H8B H15C 3.3003 no .
H8B H17A 3.3645 no .
H8B H17B 3.1015 no .
H8B H17C 1.9300 no .
H13 H16A 2.6812 no .
H13 H16B 2.6526 no .
H13 H16C 3.5598 no .
H13 H17A 2.6588 no .
H13 H17B 2.6586 no .
H13 H17C 3.5608 no .
H13 H40A 3.3528 no .
H15A H18B 2.1649 no .
H15A H38 3.5383 no 2_667
H15B H18B 2.6709 no .
H15B H19 3.4587 no .
H15B H38 2.8645 no 2_667
H15B H42B 3.3247 no 2_667
H15C H18B 3.5282 no .
H15C H38 3.2544 no 2_667
H15C H41A 3.2711 no 2_667
H16A H18A 3.0327 no .
H16B H18A 3.3252 no .
H16B H19 3.1082 no .
H16C H18A 1.8704 no .
H16C H18B 3.3366 no .
H16C H19 3.1055 no .
H17A H40A 3.4519 no .
H18A H19 3.3153 no .
H18A H25 3.0474 no .
H18B H19 3.5923 no .
H18B H25 2.5658 no .
H19 H47 3.4997 no .
H22 H23 2.3417 no .
H22 H29 3.4967 no 2_667
H22 H42A 3.5099 no 2_667
H23 H24 2.3221 no .
H24 H25 2.3271 no .
H26 H33A 3.5438 no .
H26 H33B 3.3453 no .
H26 H40A 3.2055 no .
H26 H42A 2.8390 no .
H29 H30 2.3437 no .
H30 H31 2.3138 no .
H31 H32 2.3351 no .
H32 H33A 2.6426 no .
H32 H33B 2.9785 no .
H33A H40A 2.6526 no .
H33A H40B 2.2104 no .
H33A H40C 3.5599 no .
H33B H42A 2.4777 no .
H33B H42B 3.5370 no .
H33B H42C 2.2949 no .
H38 H41A 2.3121 no .
H38 H41B 3.3456 no .
H38 H41C 3.2523 no .
H38 H42A 3.3412 no .
H38 H42B 2.3040 no .
H38 H42C 3.2479 no .
H40A H43B 3.3930 no .
H40B H43B 2.9818 no .
H40C H43A 3.3196 no .
H40C H43B 1.9257 no .
H41A H43A 3.4793 no .
H41B H43A 2.4068 no .
H41B H44 2.8353 no .
H41C H43A 2.2500 no .
H43A H44 3.3100 no .
H43A H50 3.0451 no .
H43B H44 3.5889 no .
H43B H50 2.5757 no .
H47 H48 2.3401 no .
H48 H49 2.3224 no .
H49 H50 2.3251 no .
Cl1A H7 3.5080 no 1_554
Cl1A H8A 3.4063 no 1_554
Cl1A H18A 3.2308 no 2_567
Cl1A H33A 3.5650 no .
Cl1A H33B 3.5974 no .
Cl1A H52C 3.2873 no 2_566
Cl1A H54B 3.2786 no .
Cl2B H7 3.5882 no 1_554
Cl2B H8A 3.5142 no 1_554
Cl2B H18A 3.1327 no 2_567
Cl2B H32 3.5607 no .
Cl2B H33A 3.5255 no .
Cl2B H33B 3.5916 no .
Cl2B H52C 3.3238 no 2_566
Cl2B H54B 3.2743 no .
O9A H7 3.3544 no 1_554
O9A H8A 3.2132 no 1_554
O9A H15A 3.2344 no 1_554
O9A H15C 2.8121 no 1_554
O9A H33A 3.3299 no .
O9A H33B 2.9185 no .
O9A H41A 3.0281 no 2_666
O9A H42C 3.5995 no .
O9A H52C 2.8101 no 2_566
O10A H16A 3.1725 no 2_567
O10A H16C 3.0027 no 2_567
O10A H18A 2.4396 no 2_567
O10A H18B 3.4229 no 2_567
O10A H32 2.5097 no .
O10A H33A 2.6562 no .
O10A H33B 3.1580 no .
O10A H52A 3.4026 no 2_566
O10A H52C 3.3821 no 2_566
O11A H7 2.6917 no 1_554
O11A H8A 3.4629 no 1_554
O11A H30 3.1050 no 2_557
O11A H49 2.7056 no 1_545
O11A H54B 2.5626 no .
O12A H8A 3.0049 no 1_554
O12A H15A 3.3422 no 1_554
O12A H15C 3.3945 no 1_554
O12A H18A 3.0093 no 2_567
O12A H18B 2.8206 no 2_567
O12A H25 3.4729 no 2_567
O12A H52A 3.4240 no 2_566
O12A H52B 2.7435 no .
O12A H52B 3.1085 no 2_566
O12A H52C 3.1667 no 2_566
O12A H54B 2.9052 no .
O13B H16A 3.3127 no 2_567
O13B H16C 3.3188 no 2_567
O13B H18A 2.5920 no 2_567
O13B H18B 3.2628 no 2_567
O13B H32 3.1123 no .
O13B H33A 2.4496 no .
O13B H33B 3.0742 no .
O13B H40B 3.5262 no .
O13B H52A 2.6196 no 2_566
O13B H52B 3.2543 no 2_566
O13B H52C 2.5331 no 2_566
O14B H18A 3.0182 no 2_567
O14B H30 2.5737 no 2_557
O14B H31 3.3339 no 2_557
O14B H32 3.1430 no .
O14B H49 2.8564 no 1_545
O14B H54B 2.8324 no .
O15B H7 2.8517 no 1_554
O15B H8A 3.2516 no 1_554
O15B H15C 3.1992 no 1_554
O15B H33B 3.0496 no .
O15B H41A 3.0496 no 2_666
O15B H52C 3.5299 no 2_566
O16B H7 3.5872 no 1_554
O16B H8A 2.6489 no 1_554
O16B H15A 3.3613 no 1_554
O16B H15C 3.2081 no 1_554
O16B H18A 3.3445 no 2_567
O16B H18B 3.1946 no 2_567
O16B H25 3.5584 no 2_567
O16B H52B 2.9505 no .
O16B H52B 3.4394 no 2_566
O16B H52C 3.4332 no 2_566
O16B H54B 2.6429 no .
N9 H25 2.8596 no 2_567
N9 H43A 2.9295 no 2_566
N9 H43B 2.5886 no 2_566
N9 H54A 2.7932 no .
N9 H54B 2.9975 no .
N9 H54C 3.3248 no .
N10 H7 3.2356 no 1_554
N10 H8B 2.6452 no 2_557
N10 H17B 3.5728 no 2_557
N10 H17C 2.5892 no 2_557
N10 H30 3.5563 no 2_557
N10 H49 3.1939 no 1_545
N10 H50 2.6775 no 1_545
N10 H54A 2.6065 no 2_556
C2 H54C 3.3506 no 2_557
C3 H24 3.5752 no 1_545
C3 H54C 3.4669 no 2_557
C4 H23 3.4075 no 1_545
C4 H24 2.8526 no 1_545
C4 H54C 3.5496 no 2_557
C5 H5 3.0778 no 2_658
C5 H24 3.1048 no 1_545
C5 H43A 3.4925 no 1_546
C5 H54C 3.5041 no 2_557
C6 H5 3.5163 no 2_658
C6 H43A 3.5809 no 1_546
C6 H50 3.3181 no 1_546
C6 H54A 3.5552 no 2_557
C6 H54C 3.4203 no 2_557
C7 H54A 3.5523 no 2_557
C7 H54C 3.3695 no 2_557
C9 H52A 3.1722 no 1_556
C10 H52A 2.9326 no 1_556
C11 H52A 2.8800 no 1_556
C12 H40B 3.1311 no 2_567
C12 H52A 3.1850 no 1_556
C13 H13 3.5592 no 2_567
C13 H40B 2.8123 no 2_567
C13 H40C 3.3415 no 2_567
C13 H52A 3.4429 no 1_556
C14 H40B 3.3714 no 2_567
C14 H40C 3.5337 no 2_567
C14 H52A 3.4365 no 1_556
C15 H52B 3.5112 no 2_567
C15 H52C 3.4636 no 2_567
C16 H32 3.3946 no 2_567
C16 H40B 3.4827 no 2_567
C17 H40C 3.4238 no 2_567
C17 H50 3.3544 no 2_567
C18 H52A 3.5223 no 1_556
C22 H22 3.4615 no 2_677
C23 H4 3.3210 no 1_565
C23 H47 3.4012 no 2_677
C24 H4 3.3591 no 1_565
C24 H29 3.1805 no 1_565
C24 H54C 3.1696 no 2_567
C25 H54B 3.3840 no 2_567
C25 H54C 3.2971 no 2_567
C27 H16A 3.5246 no 2_567
C29 H54C 3.4443 no 2_557
C30 H49 3.4551 no 2_567
C31 H31 3.3321 no 2_557
C31 H48 2.9030 no 1_545
C31 H49 3.2793 no 2_567
C32 H16A 3.0880 no 2_567
C32 H48 2.8757 no 1_545
C34 H52C 3.5712 no 2_566
C35 H52C 3.5992 no 2_566
C37 H42B 3.4981 no 2_666
C37 H42C 3.2494 no 2_666
C38 H42B 3.3357 no 2_666
C38 H42C 3.1057 no 2_666
C39 H38 3.4311 no 2_666
C40 H13 3.1824 no 2_567
C40 H16A 3.5370 no 2_567
C40 H17B 3.4074 no 2_567
C40 H52A 3.5086 no 2_566
C41 H5 3.4682 no 1_564
C41 H42C 2.9624 no 2_666
C42 H38 3.2920 no 2_666
C42 H41A 3.5217 no 2_666
C42 H41C 3.4548 no 2_666
C45 H6 3.2509 no 1_564
C45 H17B 3.5941 no 2_567
C46 H23 3.5418 no 2_677
C47 H23 2.9206 no 2_677
C48 H23 3.5373 no 2_677
C48 H31 3.4741 no 2_567
C49 H6 3.2702 no 1_564
C49 H31 3.3315 no 2_567
C50 H6 2.6927 no 1_564
C50 H17B 3.1047 no 2_567
C51 H25 3.2760 no 2_567
C51 H40B 3.4325 no 2_566
C51 H43B 3.0780 no 2_566
C51 H54B 3.5595 no .
C52 H15A 2.9734 no 2_567
C52 H40B 3.2451 no 2_566
C52 H52B 3.4772 no 2_566
C53 H7 3.2918 no 1_554
C53 H8B 3.2489 no 2_557
C53 H17C 3.3504 no 2_557
C53 H29 3.5820 no 2_557
C53 H30 3.1310 no 2_557
C53 H54A 3.2417 no 2_556
C54 H24 3.4292 no 2_567
C54 H25 3.1519 no 2_567
C54 H29 3.4789 no 2_557
C54 H30 3.1772 no 2_557
H4 C23 3.3210 no 1_545
H4 C24 3.3591 no 1_545
H4 H23 2.6649 no 1_545
H4 H24 2.7446 no 1_545
H5 C5 3.0778 no 2_658
H5 C6 3.5163 no 2_658
H5 C41 3.4682 no 1_546
H5 H5 2.6673 no 2_658
H5 H6 3.4540 no 2_658
H5 H24 3.1604 no 1_545
H5 H41B 3.2450 no 1_546
H5 H41C 2.8040 no 1_546
H5 H43A 2.9062 no 1_546
H6 C45 3.2509 no 1_546
H6 C49 3.2702 no 1_546
H6 C50 2.6927 no 1_546
H6 H5 3.4540 no 2_658
H6 H43A 3.0866 no 1_546
H6 H49 3.4625 no 1_546
H6 H50 2.4900 no 1_546
H7 Cl1A 3.5080 no 1_556
H7 Cl2B 3.5882 no 1_556
H7 O9A 3.3544 no 1_556
H7 O11A 2.6917 no 1_556
H7 O15B 2.8517 no 1_556
H7 O16B 3.5872 no 1_556
H7 N10 3.2356 no 1_556
H7 C53 3.2918 no 1_556
H8A Cl1A 3.4063 no 1_556
H8A Cl2B 3.5142 no 1_556
H8A O9A 3.2132 no 1_556
H8A O11A 3.4629 no 1_556
H8A O12A 3.0049 no 1_556
H8A O15B 3.2516 no 1_556
H8A O16B 2.6489 no 1_556
H8B N10 2.6452 no 2_557
H8B C53 3.2489 no 2_557
H8B H54A 3.0220 no 1_556
H13 C13 3.5592 no 2_567
H13 C40 3.1824 no 2_567
H13 H13 2.6100 no 2_567
H13 H40A 3.1769 no 2_567
H13 H40B 2.7832 no 2_567
H13 H40C 3.0598 no 2_567
H15A O9A 3.2344 no 1_556
H15A O12A 3.3422 no 1_556
H15A O16B 3.3613 no 1_556
H15A C52 2.9734 no 2_567
H15A H52A 3.4774 no 1_556
H15A H52B 3.2277 no 1_556
H15A H52B 2.5419 no 2_567
H15A H52C 2.6066 no 2_567
H15C O9A 2.8121 no 1_556
H15C O12A 3.3945 no 1_556
H15C O15B 3.1992 no 1_556
H15C O16B 3.2081 no 1_556
H15C H52C 3.5984 no 2_567
H16A O10A 3.1725 no 2_567
H16A O13B 3.3127 no 2_567
H16A C27 3.5246 no 2_567
H16A C32 3.0880 no 2_567
H16A C40 3.5370 no 2_567
H16A H17A 3.1444 no 2_567
H16A H32 2.7455 no 2_567
H16A H33A 2.8726 no 2_567
H16A H40A 3.2955 no 2_567
H16A H40B 2.8811 no 2_567
H16B H17A 3.3698 no 2_567
H16B H17B 3.0887 no 2_567
H16C O10A 3.0027 no 2_567
H16C O13B 3.3188 no 2_567
H16C H32 3.1658 no 2_567
H17A H16A 3.1444 no 2_567
H17A H16B 3.3698 no 2_567
H17B N10 3.5728 no 2_557
H17B C40 3.4074 no 2_567
H17B C45 3.5941 no 2_567
H17B C50 3.1047 no 2_567
H17B H16B 3.0887 no 2_567
H17B H40B 3.4118 no 2_567
H17B H40C 2.6006 no 2_567
H17B H43B 2.9444 no 2_567
H17B H50 2.7144 no 2_567
H17C N10 2.5892 no 2_557
H17C C53 3.3504 no 2_557
H17C H50 3.1219 no 2_567
H18A Cl1A 3.2308 no 2_567
H18A Cl2B 3.1327 no 2_567
H18A O10A 2.4396 no 2_567
H18A O12A 3.0093 no 2_567
H18A O13B 2.5920 no 2_567
H18A O14B 3.0182 no 2_567
H18A O16B 3.3445 no 2_567
H18A H52A 3.5526 no 1_556
H18B O10A 3.4229 no 2_567
H18B O12A 2.8206 no 2_567
H18B O13B 3.2628 no 2_567
H18B O16B 3.1946 no 2_567
H18B H52A 3.3946 no 1_556
H18B H52B 3.0604 no 2_567
H22 C22 3.4615 no 2_677
H22 H22 3.3833 no 2_677
H22 H47 3.3592 no 2_677
H23 C4 3.4075 no 1_565
H23 C46 3.5418 no 2_677
H23 C47 2.9206 no 2_677
H23 C48 3.5373 no 2_677
H23 H4 2.6649 no 1_565
H23 H47 2.5891 no 2_677
H24 C3 3.5752 no 1_565
H24 C4 2.8526 no 1_565
H24 C5 3.1048 no 1_565
H24 C54 3.4292 no 2_567
H24 H4 2.7446 no 1_565
H24 H5 3.1604 no 1_565
H24 H29 3.0463 no 1_565
H24 H41C 3.5772 no 1_556
H24 H54B 3.5597 no 2_567
H24 H54C 2.5770 no 2_567
H25 O12A 3.4729 no 2_567
H25 O16B 3.5584 no 2_567
H25 N9 2.8596 no 2_567
H25 C51 3.2760 no 2_567
H25 C54 3.1519 no 2_567
H25 H30 3.4196 no 1_565
H25 H54B 2.6103 no 2_567
H25 H54C 2.8565 no 2_567
H29 C24 3.1805 no 1_545
H29 C53 3.5820 no 2_557
H29 C54 3.4789 no 2_557
H29 H24 3.0463 no 1_545
H29 H54C 2.7611 no 2_557
H30 O11A 3.1050 no 2_557
H30 O14B 2.5737 no 2_557
H30 N10 3.5563 no 2_557
H30 C53 3.1310 no 2_557
H30 C54 3.1772 no 2_557
H30 H25 3.4196 no 1_545
H30 H49 3.1770 no 2_567
H30 H54B 2.8695 no 2_557
H30 H54C 3.0554 no 2_557
H31 O14B 3.3339 no 2_557
H31 C31 3.3321 no 2_557
H31 C48 3.4741 no 2_567
H31 C49 3.3315 no 2_567
H31 H31 2.5318 no 2_557
H31 H32 3.4059 no 2_557
H31 H48 2.9503 no 1_545
H31 H48 3.1114 no 2_567
H31 H49 2.8318 no 2_567
H32 Cl2B 3.5607 no .
H32 O10A 2.5097 no .
H32 O13B 3.1123 no .
H32 O14B 3.1430 no .
H32 C16 3.3946 no 2_567
H32 H16A 2.7455 no 2_567
H32 H16C 3.1658 no 2_567
H32 H31 3.4059 no 2_557
H32 H48 2.9010 no 1_545
H33A Cl1A 3.5650 no .
H33A Cl2B 3.5255 no .
H33A O9A 3.3299 no .
H33A O10A 2.6562 no .
H33A O13B 2.4496 no .
H33A H16A 2.8726 no 2_567
H33A H52A 3.3947 no 2_566
H33A H52C 3.2270 no 2_566
H33B Cl1A 3.5974 no .
H33B Cl2B 3.5916 no .
H33B O9A 2.9185 no .
H33B O10A 3.1580 no .
H33B O13B 3.0742 no .
H33B O15B 3.0496 no .
H38 C39 3.4311 no 2_666
H38 C42 3.2920 no 2_666
H38 H38 3.5715 no 2_666
H38 H42B 3.3243 no 2_666
H38 H42C 2.7332 no 2_666
H40A H13 3.1769 no 2_567
H40A H16A 3.2955 no 2_567
H40B O13B 3.5262 no .
H40B C12 3.1311 no 2_567
H40B C13 2.8123 no 2_567
H40B C14 3.3714 no 2_567
H40B C16 3.4827 no 2_567
H40B C51 3.4325 no 2_566
H40B C52 3.2451 no 2_566
H40B H13 2.7832 no 2_567
H40B H16A 2.8811 no 2_567
H40B H17B 3.4118 no 2_567
H40B H52A 2.6693 no 2_566
H40B H52C 3.2626 no 2_566
H40C C13 3.3415 no 2_567
H40C C14 3.5337 no 2_567
H40C C17 3.4238 no 2_567
H40C H13 3.0598 no 2_567
H40C H17B 2.6006 no 2_567
H41A O9A 3.0281 no 2_666
H41A O15B 3.0496 no 2_666
H41A C42 3.5217 no 2_666
H41A H42C 2.5936 no 2_666
H41B H5 3.2450 no 1_564
H41C C42 3.4548 no 2_666
H41C H5 2.8040 no 1_564
H41C H24 3.5772 no 1_554
H41C H42B 3.3579 no 2_666
H41C H42C 2.7426 no 2_666
H42B C37 3.4981 no 2_666
H42B C38 3.3357 no 2_666
H42B H38 3.3243 no 2_666
H42B H41C 3.3579 no 2_666
H42C O9A 3.5995 no .
H42C C37 3.2494 no 2_666
H42C C38 3.1057 no 2_666
H42C C41 2.9624 no 2_666
H42C H38 2.7332 no 2_666
H42C H41A 2.5936 no 2_666
H42C H41C 2.7426 no 2_666
H43A N9 2.9295 no 2_566
H43A C5 3.4925 no 1_564
H43A C6 3.5809 no 1_564
H43A H5 2.9062 no 1_564
H43A H6 3.0866 no 1_564
H43B N9 2.5886 no 2_566
H43B C51 3.0780 no 2_566
H43B H17B 2.9444 no 2_567
H47 C23 3.4012 no 2_677
H47 H22 3.3592 no 2_677
H47 H23 2.5891 no 2_677
H48 C31 2.9030 no 1_565
H48 C32 2.8757 no 1_565
H48 H31 2.9503 no 1_565
H48 H31 3.1114 no 2_567
H48 H32 2.9010 no 1_565
H49 O11A 2.7056 no 1_565
H49 O14B 2.8564 no 1_565
H49 N10 3.1939 no 1_565
H49 C30 3.4551 no 2_567
H49 C31 3.2793 no 2_567
H49 H6 3.4625 no 1_564
H49 H30 3.1770 no 2_567
H49 H31 2.8318 no 2_567
H50 N10 2.6775 no 1_565
H50 C6 3.3181 no 1_564
H50 C17 3.3544 no 2_567
H50 H6 2.4900 no 1_564
H50 H17B 2.7144 no 2_567
H50 H17C 3.1219 no 2_567
H52A O10A 3.4026 no 2_566
H52A O12A 3.4240 no 2_566
H52A O13B 2.6196 no 2_566
H52A C9 3.1722 no 1_554
H52A C10 2.9326 no 1_554
H52A C11 2.8800 no 1_554
H52A C12 3.1850 no 1_554
H52A C13 3.4429 no 1_554
H52A C14 3.4365 no 1_554
H52A C18 3.5223 no 1_554
H52A C40 3.5086 no 2_566
H52A H15A 3.4774 no 1_554
H52A H18A 3.5526 no 1_554
H52A H18B 3.3946 no 1_554
H52A H33A 3.3947 no 2_566
H52A H40B 2.6693 no 2_566
H52B O12A 2.7435 no .
H52B O12A 3.1085 no 2_566
H52B O13B 3.2543 no 2_566
H52B O16B 2.9505 no .
H52B O16B 3.4394 no 2_566
H52B C15 3.5112 no 2_567
H52B C52 3.4772 no 2_566
H52B H15A 3.2277 no 1_554
H52B H15A 2.5419 no 2_567
H52B H18B 3.0604 no 2_567
H52B H52B 2.5669 no 2_566
H52C Cl1A 3.2873 no 2_566
H52C Cl2B 3.3238 no 2_566
H52C O9A 2.8101 no 2_566
H52C O10A 3.3821 no 2_566
H52C O12A 3.1667 no 2_566
H52C O13B 2.5331 no 2_566
H52C O15B 3.5299 no 2_566
H52C O16B 3.4332 no 2_566
H52C C15 3.4636 no 2_567
H52C C34 3.5712 no 2_566
H52C C35 3.5992 no 2_566
H52C H15A 2.6066 no 2_567
H52C H15C 3.5984 no 2_567
H52C H33A 3.2270 no 2_566
H52C H40B 3.2626 no 2_566
H54A N9 2.7932 no .
H54A N10 2.6065 no 2_556
H54A C6 3.5552 no 2_557
H54A C7 3.5523 no 2_557
H54A C53 3.2417 no 2_556
H54A H8B 3.0220 no 1_554
H54B Cl1A 3.2786 no .
H54B Cl2B 3.2743 no .
H54B O11A 2.5626 no .
H54B O12A 2.9052 no .
H54B O14B 2.8324 no .
H54B O16B 2.6429 no .
H54B N9 2.9975 no .
H54B C25 3.3840 no 2_567
H54B C51 3.5595 no .
H54B H24 3.5597 no 2_567
H54B H25 2.6103 no 2_567
H54B H30 2.8695 no 2_557
H54C N9 3.3248 no .
H54C C2 3.3506 no 2_557
H54C C3 3.4669 no 2_557
H54C C4 3.5496 no 2_557
H54C C5 3.5041 no 2_557
H54C C6 3.4203 no 2_557
H54C C7 3.3695 no 2_557
H54C C24 3.1696 no 2_567
H54C C25 3.2971 no 2_567
H54C C29 3.4443 no 2_557
H54C H24 2.5770 no 2_567
H54C H25 2.8565 no 2_567
H54C H29 2.7611 no 2_557
H54C H30 3.0554 no 2_557

loop_
_geom_torsion_atom_site_label_1
_geom_torsion_atom_site_label_2
_geom_torsion_atom_site_label_3
_geom_torsion_atom_site_label_4
_geom_torsion
_geom_torsion_publ_flag
_geom_torsion_site_symmetry_1
_geom_torsion_site_symmetry_3
_geom_torsion_site_symmetry_4
O1A Cu1 N1 C1 37.8(5) no . . .
O1A Cu1 N1 C3 -138.8(5) no . . .
N1 Cu1 O1A S1A 158.1(8) no . . .
N1 Cu1 O1A S1A 16.9(15) no . . 2_667
N1 Cu1 O1A O2A 157.7(16) no . . 2_667
O1A Cu1 N3 C19 45.7(4) no . 2_667 2_667
O1A Cu1 N3 C21 -135.9(4) no . 2_667 2_667
N3 Cu1 O1A S1A -22.4(9) no 2_667 . .
N3 Cu1 O1A S1A -163.5(15) no 2_667 . 2_667
N3 Cu1 O1A O2A -22.8(17) no 2_667 . 2_667
O1A Cu1 N5 C26 48.1(4) no . . .
O1A Cu1 N5 C28 -144.5(5) no . . .
N5 Cu1 O1A S1A -112.1(8) no . . .
N5 Cu1 O1A S1A 106.8(15) no . . 2_667
N5 Cu1 O1A O2A -112.4(16) no . . 2_667
O1A Cu1 N7 C44 42.6(3) no . 2_667 2_667
O1A Cu1 N7 C46 -149.5(4) no . 2_667 2_667
N7 Cu1 O1A S1A 68.1(8) no 2_667 . .
N7 Cu1 O1A S1A -73.0(15) no 2_667 . 2_667
N7 Cu1 O1A O2A 67.8(17) no 2_667 . 2_667
O2A Cu1 N1 C1 41.1(5) no 2_667 . .
O2A Cu1 N1 C3 -135.6(5) no 2_667 . .
N1 Cu1 O2A S1A -3.3(11) no . 2_667 2_667
N1 Cu1 O2A S1A 158(2) no . 2_667 .
N1 Cu1 O2A O1A -23(2) no . 2_667 .
O2A Cu1 N3 C19 42.4(4) no 2_667 2_667 2_667
O2A Cu1 N3 C21 -139.2(5) no 2_667 2_667 2_667
N3 Cu1 O2A S1A 177.0(11) no 2_667 2_667 2_667
N3 Cu1 O2A S1A -22(2) no 2_667 2_667 .
N3 Cu1 O2A O1A 158(2) no 2_667 2_667 .
O2A Cu1 N5 C26 40.3(4) no 2_667 . .
O2A Cu1 N5 C28 -152.4(5) no 2_667 . .
N5 Cu1 O2A S1A 87.3(11) no . 2_667 2_667
N5 Cu1 O2A S1A -111(2) no . 2_667 .
N5 Cu1 O2A O1A 68(2) no . 2_667 .
O2A Cu1 N7 C44 50.4(4) no 2_667 2_667 2_667
O2A Cu1 N7 C46 -141.7(4) no 2_667 2_667 2_667
N7 Cu1 O2A S1A -93.4(11) no 2_667 2_667 2_667
N7 Cu1 O2A S1A 68(2) no 2_667 2_667 .
N7 Cu1 O2A O1A -113(2) no 2_667 2_667 .
O5B Cu1 N1 C1 38.0(8) no . . .
O5B Cu1 N1 C3 -138.7(8) no . . .
N1 Cu1 O5B S2B 64(2) no . . .
N1 Cu1 O5B S2B -42(5) no . . 2_667
N1 Cu1 O5B O6B 52(3) no . . 2_667
O5B Cu1 N3 C19 45.4(8) no . 2_667 2_667
O5B Cu1 N3 C21 -136.2(8) no . 2_667 2_667
N3 Cu1 O5B S2B -116.8(19) no 2_667 . .
N3 Cu1 O5B S2B 138(4) no 2_667 . 2_667
N3 Cu1 O5B O6B -128(2) no 2_667 . 2_667
O5B Cu1 N5 C26 36.9(7) no . . .
O5B Cu1 N5 C28 -155.7(7) no . . .
N5 Cu1 O5B S2B 153.8(19) no . . .
N5 Cu1 O5B S2B 48(4) no . . 2_667
N5 Cu1 O5B O6B 142(2) no . . 2_667
O5B Cu1 N7 C44 53.8(6) no . 2_667 2_667
O5B Cu1 N7 C46 -138.3(7) no . 2_667 2_667
N7 Cu1 O5B S2B -27.4(19) no 2_667 . .
N7 Cu1 O5B S2B -133(4) no 2_667 . 2_667
N7 Cu1 O5B O6B -39(3) no 2_667 . 2_667
O6B Cu1 N1 C1 49.6(8) no 2_667 . .
O6B Cu1 N1 C3 -127.0(9) no 2_667 . .
N1 Cu1 O6B S2B -97.4(19) no . 2_667 2_667
N1 Cu1 O6B O5B -130(3) no . 2_667 .
O6B Cu1 N3 C19 33.8(8) no 2_667 2_667 2_667
O6B Cu1 N3 C21 -147.9(8) no 2_667 2_667 2_667
N3 Cu1 O6B S2B 84.9(19) no 2_667 2_667 2_667
N3 Cu1 O6B O5B 53(3) no 2_667 2_667 .
O6B Cu1 N5 C26 46.1(8) no 2_667 . .
O6B Cu1 N5 C28 -146.6(8) no 2_667 . .
N5 Cu1 O6B S2B -7(2) no . 2_667 2_667
N5 Cu1 O6B O5B -39(3) no . 2_667 .
O6B Cu1 N7 C44 44.6(7) no 2_667 2_667 2_667
O6B Cu1 N7 C46 -147.5(7) no 2_667 2_667 2_667
N7 Cu1 O6B S2B 173.4(19) no 2_667 2_667 2_667
N7 Cu1 O6B O5B 141(3) no 2_667 2_667 .
N1 Cu1 N5 C26 140.7(4) no . . .
N1 Cu1 N5 C28 -52.0(4) no . . .
N5 Cu1 N1 C1 -53.3(4) no . . .
N5 Cu1 N1 C3 130.1(5) no . . .
N1 Cu1 N7 C44 -50.0(3) no . 2_667 2_667
N1 Cu1 N7 C46 117.9(3) no . 2_667 2_667
N7 Cu1 N1 C1 134.0(4) no 2_667 . .
N7 Cu1 N1 C3 -42.7(5) no 2_667 . .
N3 Cu1 N5 C26 -52.3(4) no 2_667 . .
N3 Cu1 N5 C28 115.0(4) no 2_667 . .
N5 Cu1 N3 C19 136.7(3) no . 2_667 2_667
N5 Cu1 N3 C21 -44.9(4) no . 2_667 2_667
N3 Cu1 N7 C44 143.0(3) no 2_667 2_667 2_667
N3 Cu1 N7 C46 -49.1(3) no 2_667 2_667 2_667
N7 Cu1 N3 C19 -50.5(3) no 2_667 2_667 2_667
N7 Cu1 N3 C21 127.9(4) no 2_667 2_667 2_667
S1A S1A O1A Cu1 -164.4(10) no 2_667 . .
S1A S1A O1A S1A 0.0(2) no 2_667 . 2_667
S1A S1A O1A O2A -164(2) no 2_667 . 2_667
O1A S1A S1A O1A 180(152098) no . 2_667 2_667
O1A S1A S1A O1A -0.0(4) no . 2_667 .
O1A S1A S1A O2A 3.6(5) no . 2_667 2_667
O1A S1A S1A O2A -176.4(5) no . 2_667 .
O1A S1A S1A O3A 92.7(5) no . 2_667 2_667
O1A S1A S1A O4A -88.9(6) no . 2_667 2_667
S1A S1A O1A Cu1 -151.1(17) no 2_667 2_667 2_667
S1A S1A O1A S1A 0.00(18) no 2_667 2_667 2_667
S1A S1A O1A O2A -15.9(18) no 2_667 2_667 .
O1A S1A S1A O1A 0.0(4) no 2_667 2_667 2_667
O1A S1A S1A O1A -180(350774) no 2_667 2_667 .
O1A S1A S1A O2A -176.4(5) no 2_667 2_667 2_667
O1A S1A S1A O2A 3.6(5) no 2_667 2_667 .
O1A S1A S1A O3A -87.3(6) no 2_667 2_667 2_667
O1A S1A S1A O4A 91.1(5) no 2_667 2_667 2_667
S1A S1A O2A Cu1 -172.1(13) no 2_667 . 2_667
S1A S1A O2A S1A 0.0(2) no 2_667 . 2_667
S1A S1A O2A O1A 162(3) no 2_667 . 2_667
O2A S1A S1A O1A -3.6(5) no . 2_667 2_667
O2A S1A S1A O1A 176.4(6) no . 2_667 .
O2A S1A S1A O2A -180(152098) no . 2_667 2_667
O2A S1A S1A O2A 0.0(5) no . 2_667 .
O2A S1A S1A O3A -90.9(6) no . 2_667 2_667
O2A S1A S1A O4A 87.5(6) no . 2_667 2_667
S1A S1A O2A Cu1 -167(3) no 2_667 2_667 .
S1A S1A O2A S1A 0.00(19) no 2_667 2_667 2_667
S1A S1A O2A O1A 14(2) no 2_667 2_667 .
O2A S1A S1A O1A 176.4(6) no 2_667 2_667 2_667
O2A S1A S1A O1A -3.6(5) no 2_667 2_667 .
O2A S1A S1A O2A -0.0(5) no 2_667 2_667 2_667
O2A S1A S1A O2A 180(416450) no 2_667 2_667 .
O2A S1A S1A O3A 89.1(6) no 2_667 2_667 2_667
O2A S1A S1A O4A -92.5(6) no 2_667 2_667 2_667
O3A S1A S1A O1A -92.7(5) no . 2_667 2_667
O3A S1A S1A O1A 87.3(6) no . 2_667 .
O3A S1A S1A O2A 90.9(6) no . 2_667 2_667
O3A S1A S1A O2A -89.1(6) no . 2_667 .
O3A S1A S1A O3A -180(152098) no . 2_667 2_667
O3A S1A S1A O4A -1.6(7) no . 2_667 2_667
O4A S1A S1A O1A 88.9(5) no . 2_667 2_667
O4A S1A S1A O1A -91.1(5) no . 2_667 .
O4A S1A S1A O2A -87.5(5) no . 2_667 2_667
O4A S1A S1A O2A 92.5(5) no . 2_667 .
O4A S1A S1A O3A 1.6(6) no . 2_667 2_667
O4A S1A S1A O4A 180(152098) no . 2_667 2_667
O1A S1A O1A Cu1 -151.1(13) no . 2_667 2_667
O1A S1A O1A S1A -0.0(6) no . 2_667 2_667
O1A S1A O1A O2A -16(3) no . 2_667 .
O1A S1A O1A Cu1 -164.4(8) no 2_667 . .
O1A S1A O1A S1A 0.0(7) no 2_667 . 2_667
O1A S1A O1A O2A -164.0(16) no 2_667 . 2_667
O1A S1A O2A Cu1 -169.1(9) no . . 2_667
O1A S1A O2A S1A 3.1(6) no . . 2_667
O1A S1A O2A O1A 165(2) no . . 2_667
O2A S1A O1A Cu1 -167.6(8) no . . .
O2A S1A O1A S1A -3.1(6) no . . 2_667
O2A S1A O1A O2A -167.2(17) no . . 2_667
O3A S1A O1A Cu1 72.5(9) no . . .
O3A S1A O1A S1A -123.1(5) no . . 2_667
O3A S1A O1A O2A 72.9(18) no . . 2_667
O4A S1A O1A Cu1 -47.6(11) no . . .
O4A S1A O1A S1A 116.9(6) no . . 2_667
O4A S1A O1A O2A -47.2(19) no . . 2_667
O1A S1A O2A Cu1 -162.2(18) no 2_667 2_667 .
O1A S1A O2A S1A 4.4(9) no 2_667 2_667 2_667
O1A S1A O2A O1A 18(3) no 2_667 2_667 .
O2A S1A O1A Cu1 -155.4(13) no 2_667 2_667 2_667
O2A S1A O1A S1A -4.3(9) no 2_667 2_667 2_667
O2A S1A O1A O2A -20(3) no 2_667 2_667 .
O3A S1A O1A Cu1 -26.4(17) no . 2_667 2_667
O3A S1A O1A S1A 124.7(5) no . 2_667 2_667
O3A S1A O1A O2A 109(2) no . 2_667 .
O4A S1A O1A Cu1 88.1(16) no . 2_667 2_667
O4A S1A O1A S1A -120.8(4) no . 2_667 2_667
O4A S1A O1A O2A -136.7(19) no . 2_667 .
O2A S1A O2A Cu1 -166.6(19) no . 2_667 .
O2A S1A O2A S1A 0.0(7) no . 2_667 2_667
O2A S1A O2A O1A 14(3) no . 2_667 .
O2A S1A O2A Cu1 -172.1(9) no 2_667 . 2_667
O2A S1A O2A S1A -0.0(8) no 2_667 . 2_667
O2A S1A O2A O1A 162(2) no 2_667 . 2_667
O3A S1A O2A Cu1 -49.1(12) no . . 2_667
O3A S1A O2A S1A 123.0(5) no . . 2_667
O3A S1A O2A O1A -75(3) no . . 2_667
O4A S1A O2A Cu1 70.9(12) no . . 2_667
O4A S1A O2A S1A -117.0(5) no . . 2_667
O4A S1A O2A O1A 45(3) no . . 2_667
O3A S1A O2A Cu1 69(3) no . 2_667 .
O3A S1A O2A S1A -124.8(5) no . 2_667 2_667
O3A S1A O2A O1A -111(3) no . 2_667 .
O4A S1A O2A Cu1 -46(3) no . 2_667 .
O4A S1A O2A S1A 121.1(5) no . 2_667 2_667
O4A S1A O2A O1A 135(3) no . 2_667 .
S2B S2B O5B Cu1 -148(3) no 2_667 . .
S2B S2B O5B S2B 0.0(6) no 2_667 . 2_667
S2B S2B O5B O6B -135(3) no 2_667 . 2_667
O5B S2B S2B O5B -180(762622) no . 2_667 2_667
O5B S2B S2B O5B 0.0(9) no . 2_667 .
O5B S2B S2B O6B 16.0(10) no . 2_667 2_667
O5B S2B S2B O6B -164.0(12) no . 2_667 .
O5B S2B S2B O7B -81.9(12) no . 2_667 2_667
O5B S2B S2B O8B 97.8(14) no . 2_667 2_667
S2B S2B O5B Cu1 -128(5) no 2_667 2_667 2_667
S2B S2B O5B S2B -0.0(5) no 2_667 2_667 2_667
S2B S2B O5B O6B -38(2) no 2_667 2_667 .
O5B S2B S2B O5B -0.0(9) no 2_667 2_667 2_667
O5B S2B S2B O5B 180(747162) no 2_667 2_667 .
O5B S2B S2B O6B -164.0(12) no 2_667 2_667 2_667
O5B S2B S2B O6B 16.0(10) no 2_667 2_667 .
O5B S2B S2B O7B 98.1(12) no 2_667 2_667 2_667
O5B S2B S2B O8B -82.2(14) no 2_667 2_667 2_667
S2B S2B O6B Cu1 173(3) no 2_667 . 2_667
S2B S2B O6B S2B -0.0(6) no 2_667 . 2_667
S2B S2B O6B O5B 135(3) no 2_667 . 2_667
O6B S2B S2B O5B -16.0(12) no . 2_667 2_667
O6B S2B S2B O5B 164.0(13) no . 2_667 .
O6B S2B S2B O6B 180(814555) no . 2_667 2_667
O6B S2B S2B O6B 0.0(11) no . 2_667 .
O6B S2B S2B O7B 82.1(13) no . 2_667 2_667
O6B S2B S2B O8B -98.2(16) no . 2_667 2_667
S2B S2B O6B S2B 0.0(5) no 2_667 2_667 2_667
S2B S2B O6B O5B 38(3) no 2_667 2_667 .
O6B S2B S2B O5B 164.0(13) no 2_667 2_667 2_667
O6B S2B S2B O5B -16.0(12) no 2_667 2_667 .
O6B S2B S2B O6B -0.0(11) no 2_667 2_667 2_667
O6B S2B S2B O6B 180(814555) no 2_667 2_667 .
O6B S2B S2B O7B -97.9(13) no 2_667 2_667 2_667
O6B S2B S2B O8B 81.8(16) no 2_667 2_667 2_667
O7B S2B S2B O5B 81.9(14) no . 2_667 2_667
O7B S2B S2B O5B -98.1(14) no . 2_667 .
O7B S2B S2B O6B -82.1(13) no . 2_667 2_667
O7B S2B S2B O6B 97.9(14) no . 2_667 .
O7B S2B S2B O7B 180(747163) no . 2_667 2_667
O7B S2B S2B O8B -0.3(19) no . 2_667 2_667
O8B S2B S2B O5B -97.8(18) no . 2_667 2_667
O8B S2B S2B O5B 82.2(18) no . 2_667 .
O8B S2B S2B O6B 98.2(19) no . 2_667 2_667
O8B S2B S2B O6B -81.8(18) no . 2_667 .
O8B S2B S2B O7B 0(2) no . 2_667 2_667
O8B S2B S2B O8B 180(968259) no . 2_667 2_667
O5B S2B O5B Cu1 -128(4) no . 2_667 2_667
O5B S2B O5B S2B 0.0(15) no . 2_667 2_667
O5B S2B O5B O6B -38(3) no . 2_667 .
O5B S2B O5B Cu1 -148.1(18) no 2_667 . .
O5B S2B O5B S2B -0.0(17) no 2_667 . 2_667
O5B S2B O5B O6B -135(3) no 2_667 . 2_667
O5B S2B O6B Cu1 -172.9(17) no . . 2_667
O5B S2B O6B S2B 14.0(13) no . . 2_667
O5B S2B O6B O5B 149(2) no . . 2_667
O6B S2B O5B Cu1 -162.0(18) no . . .
O6B S2B O5B S2B -13.9(12) no . . 2_667
O6B S2B O5B O6B -149(3) no . . 2_667
O5B S2B O6B S2B -38(4) no . 2_667 2_667
O5B S2B O6B O5B -0(3) no . 2_667 .
O6B S2B O5B Cu1 -13(3) no 2_667 . .
O6B S2B O5B S2B 135(4) no 2_667 . 2_667
O6B S2B O5B O6B -0(3) no 2_667 . 2_667
O7B S2B O5B Cu1 -42(3) no . . .
O7B S2B O5B S2B 106.1(13) no . . 2_667
O7B S2B O5B O6B -29(3) no . . 2_667
O8B S2B O5B Cu1 78(3) no . . .
O8B S2B O5B S2B -133.9(12) no . . 2_667
O8B S2B O5B O6B 91(3) no . . 2_667
O5B S2B O6B Cu1 38(3) no 2_667 . 2_667
O5B S2B O6B S2B -135(4) no 2_667 . 2_667
O5B S2B O6B O5B 0(3) no 2_667 . 2_667
O6B S2B O5B Cu1 -90(5) no . 2_667 2_667
O6B S2B O5B S2B 38(3) no . 2_667 2_667
O6B S2B O5B O6B -0(3) no . 2_667 .
O5B S2B O6B S2B 24(3) no 2_667 2_667 2_667
O5B S2B O6B O5B 62(4) no 2_667 2_667 .
O6B S2B O5B Cu1 -152(4) no 2_667 2_667 2_667
O6B S2B O5B S2B -24(3) no 2_667 2_667 2_667
O6B S2B O5B O6B -62(4) no 2_667 2_667 .
O7B S2B O5B Cu1 117(4) no . 2_667 2_667
O7B S2B O5B S2B -115.1(12) no . 2_667 2_667
O7B S2B O5B O6B -153(3) no . 2_667 .
O8B S2B O5B Cu1 7(5) no . 2_667 2_667
O8B S2B O5B S2B 134.3(15) no . 2_667 2_667
O8B S2B O5B O6B 97(3) no . 2_667 .
O6B S2B O6B S2B 0.0(17) no . 2_667 2_667
O6B S2B O6B O5B 38(4) no . 2_667 .
O6B S2B O6B Cu1 173.2(18) no 2_667 . 2_667
O6B S2B O6B S2B 0(2) no 2_667 . 2_667
O6B S2B O6B O5B 135(3) no 2_667 . 2_667
O7B S2B O6B Cu1 67(3) no . . 2_667
O7B S2B O6B S2B -106.1(14) no . . 2_667
O7B S2B O6B O5B 29(3) no . . 2_667
O8B S2B O6B Cu1 -53(3) no . . 2_667
O8B S2B O6B S2B 133.9(16) no . . 2_667
O8B S2B O6B O5B -91(3) no . . 2_667
O7B S2B O6B S2B 115.1(12) no . 2_667 2_667
O7B S2B O6B O5B 153(3) no . 2_667 .
O8B S2B O6B S2B -134.3(14) no . 2_667 2_667
O8B S2B O6B O5B -96(3) no . 2_667 .
Cu1 O1A O2A Cu1 -0.000(18) no . 2_667 .
Cu1 O1A O2A S1A -164.5(13) no . 2_667 2_667
Cu1 O1A O2A S1A 179.7(17) no . 2_667 .
S1A O1A O2A Cu1 -179.7(17) no . 2_667 .
S1A O1A O2A S1A 16(3) no . 2_667 2_667
S1A O1A O2A S1A 0.00(19) no . 2_667 .
S1A O1A O2A Cu1 164.5(13) no 2_667 2_667 .
S1A O1A O2A S1A -0.0(2) no 2_667 2_667 2_667
S1A O1A O2A S1A -16(3) no 2_667 2_667 .
Cu1 O5B O6B Cu1 -0.000(14) no . 2_667 .
Cu1 O5B O6B S2B -154.0(15) no . 2_667 2_667
Cu1 O5B O6B S2B 171.3(18) no . 2_667 .
S2B O5B O6B Cu1 -171.3(18) no . 2_667 .
S2B O5B O6B S2B 35(3) no . 2_667 2_667
S2B O5B O6B S2B -0.0(5) no . 2_667 .
S2B O5B O6B Cu1 154.0(15) no 2_667 2_667 .
S2B O5B O6B S2B 0.0(4) no 2_667 2_667 2_667
S2B O5B O6B S2B -35(3) no 2_667 2_667 .
Cu1 N1 C1 N2 -178.2(4) no . . .
Cu1 N1 C3 C2 177.7(4) no . . .
Cu1 N1 C3 C4 -2.2(10) no . . .
C1 N1 C3 C2 0.6(7) no . . .
C1 N1 C3 C4 -179.2(6) no . . .
C3 N1 C1 N2 -0.7(7) no . . .
C1 N2 C2 C3 -0.1(7) no . . .
C1 N2 C2 C7 177.7(6) no . . .
C2 N2 C1 N1 0.5(7) no . . .
C1 N2 C8 C9 -20.2(9) no . . .
C8 N2 C1 N1 -174.3(6) no . . .
C2 N2 C8 C9 166.0(6) no . . .
C8 N2 C2 C3 174.7(6) no . . .
C8 N2 C2 C7 -7.5(11) no . . .
Cu1 N3 C19 N4 -178.9(3) no 2_667 . .
Cu1 N3 C21 C20 178.8(3) no 2_667 . .
Cu1 N3 C21 C22 -1.9(8) no 2_667 . .
C19 N3 C21 C20 0.2(5) no . . .
C19 N3 C21 C22 179.6(5) no . . .
C21 N3 C19 N4 -0.2(6) no . . .
C18 N4 C19 N3 173.6(5) no . . .
C19 N4 C18 C11 20.3(7) no . . .
C18 N4 C20 C21 -173.7(5) no . . .
C18 N4 C20 C25 8.1(9) no . . .
C20 N4 C18 C11 -167.2(5) no . . .
C19 N4 C20 C21 0.1(5) no . . .
C19 N4 C20 C25 -178.1(5) no . . .
C20 N4 C19 N3 0.0(6) no . . .
Cu1 N5 C26 N6 170.7(3) no . . .
Cu1 N5 C28 C27 -169.4(4) no . . .
Cu1 N5 C28 C29 10.2(9) no . . .
C26 N5 C28 C27 -0.7(6) no . . .
C26 N5 C28 C29 178.9(6) no . . .
C28 N5 C26 N6 0.2(7) no . . .
C26 N6 C27 C28 -0.7(6) no . . .
C26 N6 C27 C32 -180.0(6) no . . .
C27 N6 C26 N5 0.3(7) no . . .
C26 N6 C33 C34 -15.3(9) no . . .
C33 N6 C26 N5 -173.3(6) no . . .
C27 N6 C33 C34 172.2(5) no . . .
C33 N6 C27 C28 173.1(5) no . . .
C33 N6 C27 C32 -6.2(10) no . . .
Cu1 N7 C44 N8 -171.0(3) no 2_667 . .
Cu1 N7 C46 C45 169.5(3) no 2_667 . .
Cu1 N7 C46 C47 -10.1(7) no 2_667 . .
C44 N7 C46 C45 0.3(4) no . . .
C44 N7 C46 C47 -179.3(4) no . . .
C46 N7 C44 N8 -0.2(5) no . . .
C43 N8 C44 N7 172.6(4) no . . .
C44 N8 C43 C36 20.7(6) no . . .
C43 N8 C45 C46 -172.6(4) no . . .
C43 N8 C45 C50 7.0(7) no . . .
C45 N8 C43 C36 -167.9(4) no . . .
C44 N8 C45 C46 0.2(4) no . . .
C44 N8 C45 C50 179.8(4) no . . .
C45 N8 C44 N7 0.0(5) no . . .
N2 C2 C3 N1 -0.3(7) no . . .
N2 C2 C3 C4 179.5(5) no . . .
N2 C2 C7 C6 -178.7(6) no . . .
C3 C2 C7 C6 -1.3(10) no . . .
C7 C2 C3 N1 -178.3(6) no . . .
C7 C2 C3 C4 1.5(10) no . . .
N1 C3 C4 C5 179.0(6) no . . .
C2 C3 C4 C5 -0.9(9) no . . .
C3 C4 C5 C6 0.0(10) no . . .
C4 C5 C6 C7 0.2(11) no . . .
C5 C6 C7 C2 0.4(11) no . . .
N2 C8 C9 C10 -92.1(7) no . . .
N2 C8 C9 C14 89.1(6) no . . .
C8 C9 C10 C11 -173.6(4) no . . .
C8 C9 C10 C15 7.8(7) no . . .
C8 C9 C14 C13 178.0(4) no . . .
C8 C9 C14 C17 -4.0(8) no . . .
C10 C9 C14 C13 -0.9(7) no . . .
C10 C9 C14 C17 177.2(4) no . . .
C14 C9 C10 C11 5.2(7) no . . .
C14 C9 C10 C15 -173.3(4) no . . .
C9 C10 C11 C12 -6.0(7) no . . .
C9 C10 C11 C18 173.7(4) no . . .
C15 C10 C11 C12 172.5(5) no . . .
C15 C10 C11 C18 -7.8(7) no . . .
C10 C11 C12 C13 2.4(7) no . . .
C10 C11 C12 C16 -178.2(4) no . . .
C10 C11 C18 N4 89.6(6) no . . .
C12 C11 C18 N4 -90.7(6) no . . .
C18 C11 C12 C13 -177.3(4) no . . .
C18 C11 C12 C16 2.1(7) no . . .
C11 C12 C13 C14 2.1(8) no . . .
C16 C12 C13 C14 -177.3(5) no . . .
C12 C13 C14 C9 -2.8(8) no . . .
C12 C13 C14 C17 179.0(5) no . . .
N4 C20 C21 N3 -0.2(6) no . . .
N4 C20 C21 C22 -179.6(4) no . . .
N4 C20 C25 C24 177.2(5) no . . .
C21 C20 C25 C24 -0.8(8) no . . .
C25 C20 C21 N3 178.2(5) no . . .
C25 C20 C21 C22 -1.2(8) no . . .
N3 C21 C22 C23 -177.7(5) no . . .
C20 C21 C22 C23 1.6(8) no . . .
C21 C22 C23 C24 -0.0(9) no . . .
C22 C23 C24 C25 -2.1(10) no . . .
C23 C24 C25 C20 2.4(9) no . . .
N6 C27 C28 N5 0.8(6) no . . .
N6 C27 C28 C29 -178.8(5) no . . .
N6 C27 C32 C31 179.9(6) no . . .
C28 C27 C32 C31 0.7(9) no . . .
C32 C27 C28 N5 -179.8(6) no . . .
C32 C27 C28 C29 0.6(9) no . . .
N5 C28 C29 C30 179.5(6) no . . .
C27 C28 C29 C30 -0.9(9) no . . .
C28 C29 C30 C31 0.0(10) no . . .
C29 C30 C31 C32 1.3(11) no . . .
C30 C31 C32 C27 -1.6(11) no . . .
N6 C33 C34 C35 -86.4(8) no . . .
N6 C33 C34 C39 93.5(7) no . . .
C33 C34 C35 C36 -174.8(6) no . . .
C33 C34 C35 C40 6.1(10) no . . .
C33 C34 C39 C38 177.7(6) no . . .
C33 C34 C39 C42 -4.5(11) no . . .
C35 C34 C39 C38 -2.4(11) no . . .
C35 C34 C39 C42 175.5(6) no . . .
C39 C34 C35 C36 5.3(10) no . . .
C39 C34 C35 C40 -173.8(6) no . . .
C34 C35 C36 C37 -4.3(10) no . . .
C34 C35 C36 C43 173.4(6) no . . .
C40 C35 C36 C37 174.7(6) no . . .
C40 C35 C36 C43 -7.5(10) no . . .
C35 C36 C37 C38 0.5(10) no . . .
C35 C36 C37 C41 -179.4(6) no . . .
C35 C36 C43 N8 86.5(7) no . . .
C37 C36 C43 N8 -95.8(7) no . . .
C43 C36 C37 C38 -177.3(6) no . . .
C43 C36 C37 C41 2.9(10) no . . .
C36 C37 C38 C39 2.5(10) no . . .
C41 C37 C38 C39 -177.6(6) no . . .
C37 C38 C39 C34 -1.6(11) no . . .
C37 C38 C39 C42 -179.4(6) no . . .
N8 C45 C46 N7 -0.3(4) no . . .
N8 C45 C46 C47 179.3(3) no . . .
N8 C45 C50 C49 -178.9(4) no . . .
C46 C45 C50 C49 0.6(6) no . . .
C50 C45 C46 N7 -179.9(4) no . . .
C50 C45 C46 C47 -0.3(6) no . . .
N7 C46 C47 C48 178.9(4) no . . .
C45 C46 C47 C48 -0.6(6) no . . .
C46 C47 C48 C49 1.2(7) no . . .
C47 C48 C49 C50 -1.0(8) no . . .
C48 C49 C50 C45 -0.0(7) no . . .
